data_7713904
loop_
_publ_author_name
'Lv, ZY'
'Li, Ru-Kang'

_publ_section_title
;
 Na11Ta8P7O43: (Ta8O33) bi-capped triangular prisms connected by PO4
 groups resulting in phase-matched second harmonic response
;
_journal_name_full 'Dalton Transactions'
_journal_paper_doi 10.1039/D3DT02207B
_journal_year 2023
_chemical_formula_moiety 'Na11 O43 P7 Ta8'
_chemical_formula_sum 'Na11 O43 P7 Ta8'
_chemical_formula_weight 2605.28
_space_group_crystal_system monoclinic
_space_group_IT_number 9
_space_group_name_Hall 'C -2yc'
_space_group_name_H-M_alt 'C 1 c 1'
_atom_sites_solution_primary iterative
_audit_creation_date 2022-12-03
_audit_creation_method
;
Olex2 1.5-alpha
(compiled 2021.05.01 svn.r6f5a8f70 for OlexSys, GUI svn.r6320)
;
_audit_update_record
;
2023-03-16 deposited with the CCDC.	2023-09-05 downloaded from the CCDC.
;
_cell_angle_alpha 90
_cell_angle_beta 92.304(2)
_cell_angle_gamma 90
_cell_formula_units_Z 4
_cell_length_a 8.5710(2)
_cell_length_b 15.1144(4)
_cell_length_c 28.7712(7)
_cell_measurement_reflns_used 11381
_cell_measurement_temperature 293(2)
_cell_measurement_theta_max 26.3110
_cell_measurement_theta_min 2.7030
_cell_volume 3724.17(16)
_computing_molecular_graphics 'Olex2 1.5-alpha (Dolomanov et al., 2009)'
_computing_publication_material 'Olex2 1.5-alpha (Dolomanov et al., 2009)'
_computing_structure_refinement 'SHELXL 2014/7 (Sheldrick, 2015)'
_computing_structure_solution 'olex2.solve 1.5-alpha (Bourhis et al., 2015)'
_diffrn_ambient_temperature 293(2)
_diffrn_measured_fraction_theta_full 1.000
_diffrn_measured_fraction_theta_max 0.798
_diffrn_measurement_device_type 'multiwire proportional'
_diffrn_measurement_method 'phi and omega scans'
_diffrn_radiation_monochromator graphite
_diffrn_radiation_type MoK\a
_diffrn_radiation_wavelength 0.71073
_diffrn_reflns_av_R_equivalents 0.0356
_diffrn_reflns_av_unetI/netI 0.0450
_diffrn_reflns_Laue_measured_fraction_full 1.000
_diffrn_reflns_Laue_measured_fraction_max 0.798
_diffrn_reflns_limit_h_max 10
_diffrn_reflns_limit_h_min -12
_diffrn_reflns_limit_k_max 20
_diffrn_reflns_limit_k_min -21
_diffrn_reflns_limit_l_max 35
_diffrn_reflns_limit_l_min -37
_diffrn_reflns_number 17588
_diffrn_reflns_point_group_measured_fraction_full 0.862
_diffrn_reflns_point_group_measured_fraction_max 0.627
_diffrn_reflns_theta_full 25.242
_diffrn_reflns_theta_max 30.822
_diffrn_reflns_theta_min 2.695
_exptl_absorpt_coefficient_mu 23.967
_exptl_absorpt_correction_type none
_exptl_crystal_density_diffrn 4.647
_exptl_crystal_description block
_exptl_crystal_F_000 4616
_refine_diff_density_max 1.473
_refine_diff_density_min -1.813
_refine_diff_density_rms 0.274
_refine_ls_abs_structure_details
;
 Flack x determined using 2423 quotients [(I+)-(I-)]/[(I+)+(I-)]
 (Parsons, Flack and Wagner, Acta Cryst. B69 (2013) 249-259).
;
_refine_ls_abs_structure_Flack 0.023(8)
_refine_ls_extinction_coef 0.000111(7)
_refine_ls_extinction_expression Fc^*^=kFc[1+0.001xFc^2^\l^3^/sin(2\q)]^-1/4^
_refine_ls_extinction_method 'SHELXL-2014/7 (Sheldrick 2014'
_refine_ls_goodness_of_fit_ref 1.025
_refine_ls_hydrogen_treatment undef
_refine_ls_matrix_type full
_refine_ls_number_parameters 623
_refine_ls_number_reflns 7344
_refine_ls_number_restraints 32
_refine_ls_restrained_S_all 1.023
_refine_ls_R_factor_all 0.0259
_refine_ls_R_factor_gt 0.0244
_refine_ls_shift/su_max 0.001
_refine_ls_shift/su_mean 0.000
_refine_ls_structure_factor_coef Fsqd
_refine_ls_weighting_details 'w=1/[\s^2^(Fo^2^)+(0.0100P)^2^] where P=(Fo^2^+2Fc^2^)/3'
_refine_ls_weighting_scheme calc
_refine_ls_wR_factor_gt 0.0505
_refine_ls_wR_factor_ref 0.0510
_reflns_Friedel_coverage 0.570
_reflns_Friedel_fraction_full 0.724
_reflns_Friedel_fraction_max 0.456
_reflns_number_gt 7026
_reflns_number_total 7344
_reflns_threshold_expression 'I > 2\s(I)'
_cod_data_source_file d3dt02207b2.cif
_cod_data_source_block try1
_cod_database_code 7713904
_shelx_shelxl_version_number 2014/7
_shelx_space_group_comment
;
The symmetry employed for this shelxl refinement is uniquely defined
by the following loop, which should always be used as a source of
symmetry information in preference to the above space-group names.
They are only intended as comments.
;
_olex2_refinement_description
;
1. Uiso/Uaniso restraints and constraints
Uanis(O40) \\sim Ueq: with sigma of 0.001 and sigma for terminal atoms of 0.002
Uanis(O41) \\sim Ueq: with sigma of 0.001 and sigma for terminal atoms of 0.002
Uanis(O11) \\sim Ueq: with sigma of 0.001 and sigma for terminal atoms of 0.002
Uanis(O14) \\sim Ueq: with sigma of 0.001 and sigma for terminal atoms of 0.002
Uanis(O21) \\sim Ueq: with sigma of 0.001 and sigma for terminal atoms of 0.002
;
_olex2_submission_special_instructions 'No special instructions were received'

loop_
_space_group_symop_operation_xyz
'x, y, z'
'x, -y, z+1/2'
'x+1/2, y+1/2, z'
'x+1/2, -y+1/2, z+1/2'

loop_
_atom_site_label
_atom_site_type_symbol
_atom_site_fract_x
_atom_site_fract_y
_atom_site_fract_z
_atom_site_U_iso_or_equiv
_atom_site_adp_type
_atom_site_occupancy
_atom_site_site_symmetry_order
_atom_site_calc_flag
_atom_site_refinement_flags_posn
_atom_site_refinement_flags_adp
_atom_site_refinement_flags_occupancy
_atom_site_disorder_assembly
_atom_site_disorder_group
Ta1 Ta 0.66017(6) 0.98509(3) 0.64952(2) 0.00730(10) Uani 1 1 d . . . . .
Ta2 Ta 0.55559(5) 0.86818(3) 0.54351(2) 0.00553(10) Uani 1 1 d . . . . .
Ta3 Ta 0.42555(6) 0.48460(3) 0.55324(2) 0.00589(11) Uani 1 1 d . . . . .
Ta4 Ta 0.07281(5) 0.36817(3) 0.41444(2) 0.00575(10) Uani 1 1 d . . . . .
Ta5 Ta 0.07801(5) 0.60797(3) 0.41875(2) 0.00574(10) Uani 1 1 d . . . . .
Ta6 Ta 0.21058(6) 0.49395(3) 0.31696(2) 0.00684(10) Uani 1 1 d . . . . .
Ta7 Ta 0.44215(5) 0.48581(3) 0.42388(2) 0.00595(11) Uani 1 1 d . . . . .
Ta8 Ta 0.05839(5) 0.60781(3) 0.54694(2) 0.00598(10) Uani 1 1 d . . . . .
Na1 Na 0.0846(8) 0.0295(4) 0.2911(2) 0.0284(14) Uani 1 1 d . . . . .
Na2 Na 0.0301(8) 0.2792(4) 0.2989(2) 0.0295(14) Uani 1 1 d . . . . .
Na3 Na 0.3922(11) 0.2797(4) 0.4862(3) 0.054(2) Uani 1 1 d . . . . .
Na4 Na 0.7825(8) 0.4859(5) 0.4778(3) 0.0383(17) Uani 1 1 d . . . . .
Na5 Na 0.9368(8) 0.6671(4) 0.6788(2) 0.0311(15) Uani 1 1 d . . . . .
Na6 Na 0.1979(7) 0.8281(3) 0.7004(2) 0.0213(12) Uani 1 1 d . . . . .
Na7 Na 1.0603(7) 1.0405(4) 0.6734(2) 0.0280(14) Uani 1 1 d . . . . .
Na8 Na 1.0235(7) 1.2754(3) 0.6604(2) 0.0257(13) Uani 1 1 d . . . . .
Na9 Na 0.3824(9) 0.6986(4) 0.4867(3) 0.0417(18) Uani 1 1 d . . . . .
Na10 Na -0.0662(8) 0.6907(4) 0.3112(2) 0.0334(16) Uani 1 1 d . . . . .
Na11 Na 0.1683(7) 0.8258(4) 0.2649(2) 0.0248(13) Uani 1 1 d . . . . .
P1 P 0.1876(4) 0.15375(18) 0.38806(11) 0.0066(6) Uani 1 1 d . . . . .
P2 P 0.3418(4) 0.63528(19) 0.23154(11) 0.0085(6) Uani 1 1 d . . . . .
P3 P 0.1838(4) 0.81812(18) 0.38680(11) 0.0072(6) Uani 1 1 d . . . . .
P4 P 0.1938(4) 0.81535(18) 0.57931(11) 0.0069(6) Uani 1 1 d . . . . .
P5 P 0.4035(4) 0.98846(18) 0.73743(12) 0.0095(6) Uani 1 1 d . . . . .
P6 P 0.8080(4) 1.13795(19) 0.73038(12) 0.0094(6) Uani 1 1 d . . . . .
P7 P 0.6835(4) 0.65923(18) 0.58052(11) 0.0068(6) Uani 1 1 d . . . . .
O1 O 0.2132(11) 0.6165(5) 0.1930(3) 0.0139(19) Uani 1 1 d . . . . .
O2 O 0.4933(11) 0.5930(6) 0.2190(3) 0.020(2) Uani 1 1 d . . . . .
O3 O 0.3505(12) 0.7341(5) 0.2389(3) 0.018(2) Uani 1 1 d . . . . .
O4 O 0.2904(12) 0.5914(6) 0.2769(3) 0.020(2) Uani 1 1 d . . . . .
O5 O 0.1130(11) 0.8082(6) 0.3391(3) 0.017(2) Uani 1 1 d . . . . .
O6 O 0.3610(10) 0.8332(5) 0.3870(3) 0.0141(18) Uani 1 1 d . . . . .
O7 O 0.1147(10) 0.8948(5) 0.4149(3) 0.0141(19) Uani 1 1 d . . . . .
O8 O 0.1589(11) 0.7350(5) 0.4165(3) 0.0139(19) Uani 1 1 d . . . . .
O9 O 0.1118(11) 0.5831(5) 0.3529(3) 0.0129(18) Uani 1 1 d . . . . .
O10 O 0.3964(11) 0.4953(5) 0.3577(3) 0.0121(19) Uani 1 1 d . . . . .
O11 O 0.1279(10) 0.3944(5) 0.3508(3) 0.0070(16) Uani 1 1 d . U . . .
O12 O 0.0065(11) 0.4880(5) 0.4256(3) 0.0075(17) Uani 1 1 d . . . . .
O13 O 0.0186(10) 0.6383(5) 0.4806(3) 0.0118(18) Uani 1 1 d . . . . .
O14 O 0.1284(11) 0.2394(5) 0.4104(3) 0.018(2) Uani 1 1 d . U . . .
O15 O 0.3663(11) 0.1537(6) 0.3959(3) 0.018(2) Uani 1 1 d . . . . .
O16 O 0.1220(10) 0.0764(5) 0.4167(3) 0.0122(18) Uani 1 1 d . . . . .
O17 O 0.1453(13) 0.1519(6) 0.3371(3) 0.026(2) Uani 1 1 d . . . . .
O18 O 0.2906(10) 0.3945(5) 0.4322(3) 0.0093(18) Uani 1 1 d . . . . .
O19 O 0.5088(11) 0.4843(5) 0.4914(3) 0.0105(18) Uani 1 1 d . . . . .
O20 O 0.2912(10) 0.5780(5) 0.4358(3) 0.0099(17) Uani 1 1 d . . . . .
O21 O 0.5809(11) 0.5763(5) 0.5728(3) 0.0147(18) Uani 1 1 d . U . . .
O22 O 0.8297(11) 0.6448(6) 0.5526(3) 0.0163(19) Uani 1 1 d . . . . .
O23 O 0.7119(12) 0.6737(6) 0.6313(3) 0.023(2) Uani 1 1 d . . . . .
O24 O 0.5948(10) 0.7368(5) 0.5562(3) 0.0138(19) Uani 1 1 d . . . . .
O25 O 0.7727(10) 0.8921(5) 0.5361(3) 0.0098(17) Uani 1 1 d . . . . .
O26 O 0.5205(10) 0.8377(5) 0.4780(3) 0.0103(18) Uani 1 1 d . . . . .
O27 O 0.5667(10) 0.8950(5) 0.6098(3) 0.0066(16) Uani 1 1 d . . . . .
O28 O 0.8490(11) 0.9826(5) 0.6166(3) 0.0100(18) Uani 1 1 d . . . . .
O29 O 0.4665(12) 1.0011(5) 0.6878(3) 0.017(2) Uani 1 1 d . . . . .
O30 O 0.7734(13) 1.0648(6) 0.6938(3) 0.022(2) Uani 1 1 d . . . . .
O31 O 0.9566(12) 1.1829(7) 0.7176(3) 0.026(2) Uani 1 1 d . . . . .
O32 O 0.6689(12) 1.1969(6) 0.7323(4) 0.024(2) Uani 1 1 d . . . . .
O33 O 0.8401(11) 1.0884(5) 0.7774(3) 0.0136(18) Uani 1 1 d . . . . .
O34 O 0.5298(11) 1.0261(6) 0.7720(3) 0.0158(19) Uani 1 1 d . . . . .
O35 O 0.2575(12) 1.0444(6) 0.7403(3) 0.022(2) Uani 1 1 d . . . . .
O36 O 0.3770(14) 0.8928(6) 0.7477(4) 0.034(3) Uani 1 1 d . . . . .
O37 O 0.2512(13) 0.7954(6) 0.6278(3) 0.024(2) Uani 1 1 d . . . . .
O38 O 0.0835(11) 0.8952(5) 0.5750(3) 0.0128(18) Uani 1 1 d . . . . .
O39 O 0.3266(10) 0.8340(5) 0.5454(3) 0.0149(19) Uani 1 1 d . . . . .
O40 O 0.1026(11) 0.7371(5) 0.5566(3) 0.0151(18) Uani 1 1 d . U . . .
O41 O 0.0733(10) 0.5818(5) 0.6124(3) 0.0089(16) Uani 1 1 d . U . . .
O42 O -0.0060(10) 0.4884(5) 0.5325(3) 0.0085(17) Uani 1 1 d . . . . .
O43 O 0.2726(9) 0.5776(5) 0.5383(3) 0.0075(16) Uani 1 1 d . . . . .

loop_
_atom_site_aniso_label
_atom_site_aniso_U_11
_atom_site_aniso_U_22
_atom_site_aniso_U_33
_atom_site_aniso_U_23
_atom_site_aniso_U_13
_atom_site_aniso_U_12
Ta2 0.0058(3) 0.0046(2) 0.0062(2) 0.00010(18) 0.00036(18) -0.00068(19)
Ta3 0.0045(3) 0.0060(2) 0.0072(3) 0.00001(17) 0.00072(19) 0.00013(18)
Ta4 0.0060(3) 0.0046(2) 0.0067(3) -0.00012(17) 0.00135(19) -0.00057(19)
Ta8 0.0060(3) 0.0048(2) 0.0072(3) 0.00026(18) 0.00123(19) 0.00100(19)
Ta5 0.0055(3) 0.0046(2) 0.0072(3) -0.00026(17) 0.00120(19) 0.00075(19)
Ta7 0.0046(3) 0.0065(2) 0.0067(3) 0.00030(17) 0.0004(2) -0.00010(18)
Ta6 0.0073(2) 0.0079(2) 0.0053(2) 0.00018(17) 0.00088(18) -0.00029(18)
Ta1 0.0088(3) 0.0085(2) 0.0047(2) -0.00015(18) 0.00067(18) 0.00079(19)
P1 0.0034(15) 0.0056(13) 0.0108(16) 0.0006(10) 0.0012(12) 0.0017(10)
P3 0.0073(16) 0.0072(14) 0.0071(16) -0.0004(10) -0.0004(12) 0.0014(10)
P7 0.0061(16) 0.0060(13) 0.0082(16) 0.0005(10) 0.0002(12) -0.0004(10)
P4 0.0044(15) 0.0043(13) 0.0119(16) -0.0010(10) -0.0011(12) 0.0012(10)
P2 0.0098(17) 0.0088(14) 0.0069(15) 0.0009(10) -0.0004(13) -0.0013(10)
P6 0.0105(17) 0.0071(14) 0.0105(16) -0.0006(10) 0.0009(12) 0.0006(10)
P5 0.0086(17) 0.0112(14) 0.0084(16) 0.0017(10) -0.0008(13) -0.0015(11)
Na1 0.022(3) 0.040(4) 0.023(3) -0.011(3) -0.001(3) 0.005(3)
O42 0.006(5) 0.010(4) 0.010(5) 0.003(3) 0.000(4) 0.002(3)
Na6 0.023(3) 0.020(3) 0.021(3) -0.006(2) 0.000(3) 0.002(2)
Na4 0.010(3) 0.075(5) 0.030(4) 0.001(3) -0.007(3) -0.001(3)
Na9 0.059(5) 0.026(3) 0.040(4) 0.001(3) -0.009(4) -0.025(3)
Na5 0.038(4) 0.026(3) 0.028(4) -0.007(2) -0.011(3) 0.009(3)
O26 0.013(5) 0.009(4) 0.009(4) 0.000(3) 0.001(4) 0.000(3)
Na7 0.022(3) 0.039(3) 0.023(3) 0.004(2) 0.000(3) -0.001(3)
O16 0.009(5) 0.014(4) 0.014(5) 0.004(3) -0.003(4) -0.008(3)
O8 0.018(5) 0.005(4) 0.018(5) -0.002(3) 0.005(4) -0.004(3)
Na8 0.026(3) 0.024(3) 0.026(3) 0.013(2) -0.001(3) -0.003(2)
O13 0.012(5) 0.012(4) 0.012(5) 0.000(3) -0.001(4) 0.007(3)
O43 0.006(4) 0.006(4) 0.010(4) -0.001(3) 0.001(3) 0.001(3)
O40 0.015(2) 0.014(2) 0.016(2) -0.0004(12) 0.0008(13) -0.0013(12)
O25 0.003(4) 0.015(4) 0.012(5) -0.004(3) -0.001(3) -0.004(3)
O39 0.005(5) 0.020(5) 0.020(5) -0.001(3) 0.002(4) 0.001(3)
O19 0.009(5) 0.014(4) 0.008(5) 0.006(3) 0.002(4) 0.002(3)
Na10 0.041(4) 0.036(4) 0.023(4) -0.006(3) -0.003(3) -0.006(3)
O24 0.009(5) 0.006(4) 0.026(5) 0.004(3) -0.002(4) 0.002(3)
O22 0.010(5) 0.022(5) 0.017(5) -0.001(3) 0.005(4) 0.002(3)
Na2 0.032(4) 0.031(3) 0.026(3) -0.001(2) -0.006(3) -0.010(3)
O14 0.018(2) 0.017(2) 0.019(2) -0.0004(13) 0.0018(13) 0.0000(13)
O9 0.019(5) 0.015(4) 0.005(4) -0.001(3) 0.002(4) 0.000(3)
O41 0.009(2) 0.0088(19) 0.008(2) -0.0009(12) 0.0003(13) 0.0000(12)
O15 0.007(5) 0.021(5) 0.026(6) 0.014(4) 0.004(4) 0.005(3)
O7 0.010(5) 0.007(4) 0.025(5) -0.006(3) 0.002(4) 0.005(3)
O18 0.006(4) 0.005(4) 0.017(5) 0.000(3) -0.002(4) -0.003(3)
O28 0.020(5) 0.004(4) 0.006(4) 0.001(3) 0.001(4) -0.003(3)
O5 0.017(5) 0.024(5) 0.010(5) -0.002(3) -0.008(4) 0.001(4)
O21 0.014(2) 0.014(2) 0.016(2) 0.0004(12) 0.0004(13) -0.0008(12)
O11 0.0069(19) 0.0072(19) 0.0069(19) -0.0004(12) 0.0010(12) -0.0006(12)
O38 0.014(5) 0.009(4) 0.016(5) -0.002(3) 0.002(4) 0.004(3)
O12 0.012(5) 0.005(4) 0.005(4) -0.002(3) 0.001(3) -0.003(3)
O20 0.013(5) 0.007(4) 0.010(4) -0.004(3) -0.002(4) 0.000(3)
O17 0.038(7) 0.030(5) 0.010(5) 0.002(4) -0.009(5) -0.006(4)
O27 0.009(4) 0.009(4) 0.002(4) -0.001(3) 0.002(3) 0.001(3)
O34 0.016(5) 0.023(5) 0.008(5) 0.001(3) -0.001(4) -0.002(3)
O23 0.022(6) 0.034(6) 0.013(5) -0.005(4) -0.006(4) 0.009(4)
O33 0.010(5) 0.025(5) 0.006(4) 0.006(3) -0.001(4) -0.006(3)
O37 0.034(6) 0.021(5) 0.018(6) 0.004(4) -0.006(5) 0.007(4)
O10 0.013(5) 0.007(4) 0.017(5) 0.001(3) -0.002(4) -0.002(3)
O6 0.003(4) 0.019(4) 0.021(5) -0.001(3) 0.001(4) -0.002(3)
O35 0.015(5) 0.027(5) 0.022(6) -0.003(4) 0.001(4) 0.007(4)
O2 0.006(5) 0.032(5) 0.021(5) -0.003(4) 0.001(4) 0.002(4)
O31 0.018(6) 0.041(6) 0.019(6) 0.017(4) -0.001(4) -0.016(4)
O30 0.039(7) 0.017(5) 0.010(5) -0.005(3) -0.004(4) -0.003(4)
O29 0.016(5) 0.022(5) 0.013(5) 0.004(3) 0.002(4) 0.001(3)
O4 0.030(6) 0.018(5) 0.011(5) 0.007(3) 0.005(4) -0.005(4)
O3 0.023(6) 0.014(4) 0.018(5) 0.005(3) -0.003(4) -0.006(4)
O1 0.015(5) 0.013(4) 0.014(5) 0.002(3) -0.001(4) 0.000(3)
O32 0.020(6) 0.018(5) 0.036(6) 0.001(4) 0.016(5) 0.009(4)
O36 0.041(8) 0.022(5) 0.038(7) 0.015(4) -0.009(6) -0.012(5)
Na3 0.096(7) 0.025(3) 0.040(4) -0.002(3) -0.005(4) 0.037(4)
Na11 0.024(3) 0.028(3) 0.023(3) 0.003(2) 0.002(3) 0.001(2)

loop_
_atom_type_symbol
_atom_type_description
_atom_type_scat_dispersion_real
_atom_type_scat_dispersion_imag
_atom_type_scat_source
Na Na 0.0362 0.0249 'International Tables Vol C Tables 4.2.6.8 and 6.1.1.4'
O O 0.0106 0.0060 'International Tables Vol C Tables 4.2.6.8 and 6.1.1.4'
P P 0.1023 0.0942 'International Tables Vol C Tables 4.2.6.8 and 6.1.1.4'
Ta Ta -0.7052 6.5227 'International Tables Vol C Tables 4.2.6.8 and 6.1.1.4'

loop_
_geom_angle_atom_site_label_1
_geom_angle_atom_site_label_2
_geom_angle_atom_site_label_3
_geom_angle
_geom_angle_site_symmetry_1
_geom_angle_site_symmetry_3
_geom_angle_publ_flag
O42 Ta2 Na4 40.7(3) 3 3_455 ?
O42 Ta2 Na9 122.0(3) 3 . ?
O42 Ta2 O26 91.9(3) 3 . ?
O42 Ta2 Na8 119.0(3) 3 3_445 ?
O42 Ta2 O25 93.7(4) 3 . ?
O42 Ta2 O39 89.2(4) 3 . ?
O42 Ta2 O24 173.4(4) 3 . ?
O42 Ta2 O27 88.1(3) 3 . ?
O42 Ta2 Na3 119.5(3) 3 3 ?
Na4 Ta2 Na8 128.82(16) 3_455 3_445 ?
Na4 Ta2 Na3 118.41(17) 3_455 3 ?
Na9 Ta2 Na4 81.36(18) . 3_455 ?
Na9 Ta2 Na8 96.14(15) . 3_445 ?
Na9 Ta2 Na3 80.89(19) . 3 ?
O26 Ta2 Na4 61.1(3) . 3_455 ?
O26 Ta2 Na9 45.6(3) . . ?
O26 Ta2 Na8 141.4(2) . 3_445 ?
O26 Ta2 O39 81.7(4) . . ?
O26 Ta2 O24 87.8(3) . . ?
O26 Ta2 Na3 64.5(3) . 3 ?
O25 Ta2 Na4 118.9(3) . 3_455 ?
O25 Ta2 Na9 120.2(3) . . ?
O25 Ta2 O26 92.9(4) . . ?
O25 Ta2 Na8 106.4(3) . 3_445 ?
O25 Ta2 O39 173.9(4) . . ?
O25 Ta2 O24 92.9(3) . . ?
O25 Ta2 O27 93.4(4) . . ?
O25 Ta2 Na3 39.4(3) . 3 ?
O39 Ta2 Na4 60.7(3) . 3_455 ?
O39 Ta2 Na9 53.9(3) . . ?
O39 Ta2 Na8 76.7(3) . 3_445 ?
O39 Ta2 O24 84.3(3) . . ?
O39 Ta2 Na3 134.7(3) . 3 ?
O24 Ta2 Na4 134.7(3) . 3_455 ?
O24 Ta2 Na9 53.9(3) . . ?
O24 Ta2 Na8 58.8(3) . 3_445 ?
O24 Ta2 Na3 66.2(3) . 3 ?
O27 Ta2 Na4 115.8(3) . 3_455 ?
O27 Ta2 Na9 129.8(3) . . ?
O27 Ta2 O26 173.7(4) . . ?
O27 Ta2 Na8 35.3(2) . 3_445 ?
O27 Ta2 O39 92.0(4) . . ?
O27 Ta2 O24 91.5(3) . . ?
O27 Ta2 Na3 120.8(3) . 3 ?
Na3 Ta2 Na8 111.45(14) 3 3_445 ?
Na7 Ta3 Na9 107.43(14) 3_445 . ?
O43 Ta3 Na9 38.9(3) . . ?
O43 Ta3 Na7 102.9(3) . 3_445 ?
O43 Ta3 O25 91.2(3) . 3_445 ?
O43 Ta3 O28 88.2(4) . 3_445 ?
O43 Ta3 O21 89.8(3) . . ?
O43 Ta3 O38 174.1(3) . 3_545 ?
O43 Ta3 Na3 117.1(3) . . ?
O25 Ta3 Na9 115.6(3) 3_445 . ?
O25 Ta3 Na7 125.2(3) 3_445 3_445 ?
O25 Ta3 O21 178.0(4) 3_445 . ?
O25 Ta3 O38 91.9(3) 3_445 3_545 ?
O25 Ta3 Na3 39.4(3) 3_445 . ?
O19 Ta3 Na9 64.5(3) . . ?
O19 Ta3 Na7 138.1(3) . 3_445 ?
O19 Ta3 O43 93.9(3) . . ?
O19 Ta3 O25 92.0(4) . 3_445 ?
O19 Ta3 O28 177.7(4) . 3_445 ?
O19 Ta3 O21 89.6(4) . . ?
O19 Ta3 O38 90.9(4) . 3_545 ?
O19 Ta3 Na3 62.5(3) . . ?
O28 Ta3 Na9 117.1(2) 3_445 . ?
O28 Ta3 Na7 40.4(3) 3_445 3_445 ?
O28 Ta3 O25 88.7(4) 3_445 3_445 ?
O28 Ta3 O21 89.6(4) 3_445 . ?
O28 Ta3 O38 86.9(4) 3_445 3_545 ?
O28 Ta3 Na3 117.1(3) 3_445 . ?
O21 Ta3 Na9 66.2(3) . . ?
O21 Ta3 Na7 52.8(3) . 3_445 ?
O21 Ta3 O38 86.8(4) . 3_545 ?
O21 Ta3 Na3 141.0(3) . . ?
O38 Ta3 Na9 142.4(3) 3_545 . ?
O38 Ta3 Na7 71.2(3) 3_545 3_445 ?
O38 Ta3 Na3 68.3(3) 3_545 . ?
Na3 Ta3 Na9 117.07(16) . . ?
Na3 Ta3 Na7 134.58(14) . 3_445 ?
Na4 Ta4 Na9 74.37(17) 1_455 3_445 ?
Na4 Ta4 Na3 114.49(16) 1_455 . ?
O26 Ta4 Na4 57.0(3) 3_445 1_455 ?
O26 Ta4 Na9 36.2(3) 3_445 3_445 ?
O26 Ta4 Na2 139.4(2) 3_445 . ?
O26 Ta4 O14 83.6(4) 3_445 . ?
O26 Ta4 O18 93.2(4) 3_445 . ?
O26 Ta4 O6 93.8(4) 3_445 3_445 ?
O26 Ta4 Na3 64.9(3) 3_445 . ?
Na2 Ta4 Na4 127.24(15) . 1_455 ?
Na2 Ta4 Na9 103.21(14) . 3_445 ?
Na2 Ta4 Na3 115.89(15) . . ?
O14 Ta4 Na4 132.5(3) . 1_455 ?
O14 Ta4 Na9 58.3(3) . 3_445 ?
O14 Ta4 Na2 66.4(3) . . ?
O14 Ta4 O6 86.3(4) . 3_445 ?
O14 Ta4 Na3 59.9(3) . . ?
O18 Ta4 Na4 116.0(3) . 1_455 ?
O18 Ta4 Na9 115.5(3) . 3_445 ?
O18 Ta4 Na2 112.2(3) . . ?
O18 Ta4 O14 89.2(4) . . ?
O18 Ta4 O6 171.1(4) . 3_445 ?
O18 Ta4 Na3 40.0(3) . . ?
O11 Ta4 Na4 124.9(3) . 1_455 ?
O11 Ta4 Na9 142.5(2) . 3_445 ?
O11 Ta4 O26 178.0(3) . 3_445 ?
O11 Ta4 Na2 39.3(2) . . ?
O11 Ta4 O14 94.4(3) . . ?
O11 Ta4 O18 86.5(4) . . ?
O11 Ta4 O6 86.2(4) . 3_445 ?
O11 Ta4 Na3 113.9(3) . . ?
O12 Ta4 Na4 40.5(3) . 1_455 ?
O12 Ta4 Na9 114.5(3) . 3_445 ?
O12 Ta4 O26 89.1(3) . 3_445 ?
O12 Ta4 Na2 119.1(3) . . ?
O12 Ta4 O14 172.6(4) . . ?
O12 Ta4 O18 92.9(3) . . ?
O12 Ta4 O11 92.9(3) . . ?
O12 Ta4 O6 92.6(4) . 3_445 ?
O12 Ta4 Na3 118.2(3) . . ?
O6 Ta4 Na4 72.5(3) 3_445 1_455 ?
O6 Ta4 Na9 68.3(3) 3_445 3_445 ?
O6 Ta4 Na2 58.9(3) 3_445 . ?
O6 Ta4 Na3 140.7(3) 3_445 . ?
Na3 Ta4 Na9 76.43(18) . 3_445 ?
O42 Ta8 Na4 38.2(3) . 1_455 ?
O42 Ta8 Na9 118.2(3) . . ?
O42 Ta8 O13 88.5(3) . . ?
O42 Ta8 O40 172.7(4) . . ?
O42 Ta8 O22 90.3(4) . 1_455 ?
O42 Ta8 Na3 119.5(3) . 3_455 ?
Na4 Ta8 Na9 115.97(17) 1_455 . ?
O13 Ta8 Na4 59.7(3) . 1_455 ?
O13 Ta8 Na9 63.5(3) . . ?
O13 Ta8 O40 86.0(3) . . ?
O13 Ta8 O22 83.4(4) . 1_455 ?
O13 Ta8 Na3 43.6(3) . 3_455 ?
O43 Ta8 O42 90.9(3) . . ?
O43 Ta8 Na4 115.1(3) . 1_455 ?
O43 Ta8 Na9 43.0(3) . . ?
O43 Ta8 O13 93.4(4) . . ?
O43 Ta8 O40 94.2(3) . . ?
O43 Ta8 O22 176.5(4) . 1_455 ?
O43 Ta8 O41 93.0(4) . . ?
O43 Ta8 Na3 119.8(3) . 3_455 ?
O40 Ta8 Na4 134.6(3) . 1_455 ?
O40 Ta8 Na9 63.4(3) . . ?
O40 Ta8 O22 84.2(4) . 1_455 ?
O40 Ta8 Na3 53.3(3) . 3_455 ?
O22 Ta8 Na4 64.4(3) 1_455 1_455 ?
O22 Ta8 Na9 133.8(3) 1_455 . ?
O22 Ta8 Na3 56.8(3) 1_455 3_455 ?
O41 Ta8 O42 91.6(3) . . ?
O41 Ta8 Na4 117.4(3) . 1_455 ?
O41 Ta8 Na9 121.8(3) . . ?
O41 Ta8 O13 173.6(4) . . ?
O41 Ta8 O40 93.3(3) . . ?
O41 Ta8 O22 90.3(4) . 1_455 ?
O41 Ta8 Na3 131.9(3) . 3_455 ?
Na3 Ta8 Na4 81.56(18) 3_455 1_455 ?
Na3 Ta8 Na9 77.1(2) 3_455 . ?
Na4 Ta5 Na3 77.50(19) 1_455 3_455 ?
Na9 Ta5 Na4 117.45(17) . 1_455 ?
Na9 Ta5 Na10 125.73(15) . . ?
Na9 Ta5 Na3 75.77(19) . 3_455 ?
O8 Ta5 Na4 137.7(3) . 1_455 ?
O8 Ta5 Na9 53.1(3) . . ?
O8 Ta5 Na10 75.3(3) . . ?
O8 Ta5 Na3 60.2(3) . 3_455 ?
O13 Ta5 Na4 58.0(3) . 1_455 ?
O13 Ta5 Na9 66.9(3) . . ?
O13 Ta5 O8 84.7(3) . . ?
O13 Ta5 Na10 129.2(3) . . ?
O13 Ta5 O9 172.5(4) . . ?
O13 Ta5 O15 87.3(4) . 3_455 ?
O13 Ta5 Na3 37.0(2) . 3_455 ?
Na10 Ta5 Na4 111.55(16) . 1_455 ?
Na10 Ta5 Na3 93.98(15) . 3_455 ?
O9 Ta5 Na4 119.3(3) . 1_455 ?
O9 Ta5 Na9 118.7(3) . . ?
O9 Ta5 O8 94.9(3) . . ?
O9 Ta5 Na10 43.9(3) . . ?
O9 Ta5 O15 85.2(4) . 3_455 ?
O9 Ta5 Na3 137.2(3) . 3_455 ?
O15 Ta5 Na4 72.0(3) 3_455 1_455 ?
O15 Ta5 Na9 133.6(3) 3_455 . ?
O15 Ta5 O8 88.3(4) 3_455 . ?
O15 Ta5 Na10 46.7(3) 3_455 . ?
O15 Ta5 Na3 61.7(3) 3_455 3_455 ?
O12 Ta5 Na4 40.5(3) . 1_455 ?
O12 Ta5 Na9 123.2(3) . . ?
O12 Ta5 O8 175.8(4) . . ?
O12 Ta5 O13 91.8(3) . . ?
O12 Ta5 Na10 108.8(3) . . ?
O12 Ta5 O9 88.8(3) . . ?
O12 Ta5 O15 94.0(4) . 3_455 ?
O12 Ta5 Na3 117.9(3) . 3_455 ?
O20 Ta5 Na4 115.9(3) . 1_455 ?
O20 Ta5 Na9 42.9(3) . . ?
O20 Ta5 O8 84.8(3) . . ?
O20 Ta5 O13 96.0(4) . . ?
O20 Ta5 Na10 127.1(3) . . ?
O20 Ta5 O9 91.4(4) . . ?
O20 Ta5 O15 172.0(3) . 3_455 ?
O20 Ta5 O12 93.2(4) . . ?
O20 Ta5 Na3 117.5(3) . 3_455 ?
Na4 Ta7 Na9 84.63(17) . . ?
Na4 Ta7 Na3 83.43(19) . . ?
O16 Ta7 Na4 52.5(3) 3 . ?
O16 Ta7 Na9 66.2(3) 3 . ?
O16 Ta7 Na3 135.8(3) 3 . ?
O19 Ta7 Na4 47.2(3) . . ?
O19 Ta7 Na9 65.2(2) . . ?
O19 Ta7 O16 85.4(3) . 3 ?
O19 Ta7 O7 86.3(4) . 3_545 ?
O19 Ta7 Na3 63.0(3) . . ?
O7 Ta7 Na4 54.6(3) 3_545 . ?
O7 Ta7 Na9 139.0(3) 3_545 . ?
O7 Ta7 O16 83.5(4) 3_545 3 ?
O7 Ta7 Na3 65.5(3) 3_545 . ?
O18 Ta7 Na4 122.7(3) . . ?
O18 Ta7 Na9 117.0(3) . . ?
O18 Ta7 O16 174.8(3) . 3 ?
O18 Ta7 O19 92.3(4) . . ?
O18 Ta7 O7 91.6(3) . 3_545 ?
O18 Ta7 O20 92.0(4) . . ?
O18 Ta7 O10 93.7(4) . . ?
O18 Ta7 Na3 39.3(3) . . ?
O20 Ta7 Na4 120.5(3) . . ?
O20 Ta7 Na9 36.0(3) . . ?
O20 Ta7 O16 92.7(3) . 3 ?
O20 Ta7 O19 90.2(3) . . ?
O20 Ta7 O7 175.0(3) . 3_545 ?
O20 Ta7 Na3 115.9(3) . . ?
O10 Ta7 Na4 127.8(3) . . ?
O10 Ta7 Na9 112.7(2) . . ?
O10 Ta7 O16 88.6(3) . 3 ?
O10 Ta7 O19 174.0(4) . . ?
O10 Ta7 O7 92.6(4) . 3_545 ?
O10 Ta7 O20 90.6(4) . . ?
O10 Ta7 Na3 121.8(3) . . ?
Na3 Ta7 Na9 118.63(17) . . ?
Na1 Ta6 Na2 121.12(15) 3 . ?
O9 Ta6 Na1 116.9(3) . 3 ?
O9 Ta6 Na2 120.8(3) . . ?
O9 Ta6 O11 95.6(4) . . ?
O9 Ta6 O34 96.2(4) . 4_464 ?
O9 Ta6 O33 172.0(4) . 4_464 ?
O9 Ta6 O10 92.1(4) . . ?
O9 Ta6 O4 87.8(4) . . ?
O11 Ta6 Na1 127.3(3) . 3 ?
O11 Ta6 Na2 38.3(3) . . ?
O11 Ta6 O34 85.3(4) . 4_464 ?
O11 Ta6 O33 91.4(4) . 4_464 ?
O11 Ta6 O4 175.0(4) . . ?
O34 Ta6 Na1 127.0(3) 4_464 3 ?
O34 Ta6 Na2 57.1(3) 4_464 . ?
O34 Ta6 O33 88.4(4) 4_464 4_464 ?
O34 Ta6 O4 90.8(4) 4_464 . ?
O33 Ta6 Na1 55.3(3) 4_464 3 ?
O33 Ta6 Na2 67.2(3) 4_464 . ?
O10 Ta6 Na1 50.6(3) . 3 ?
O10 Ta6 Na2 115.6(2) . . ?
O10 Ta6 O11 90.7(3) . . ?
O10 Ta6 O34 171.1(3) . 4_464 ?
O10 Ta6 O33 83.8(4) . 4_464 ?
O10 Ta6 O4 92.8(4) . . ?
O4 Ta6 Na1 53.5(3) . 3 ?
O4 Ta6 Na2 136.7(3) . . ?
O4 Ta6 O33 85.5(4) . 4_464 ?
Na5 Ta1 Na7 107.56(16) 3_455 . ?
Na8 Ta1 Na5 121.40(17) 3_445 3_455 ?
Na8 Ta1 Na7 122.22(14) 3_445 . ?
O41 Ta1 Na5 48.3(3) 3 3_455 ?
O41 Ta1 Na7 105.9(3) 3 . ?
O41 Ta1 Na8 128.8(3) 3 3_445 ?
O41 Ta1 O30 93.6(4) 3 . ?
O41 Ta1 O29 84.6(4) 3 . ?
O41 Ta1 O1 169.9(4) 3 4_565 ?
O28 Ta1 Na5 128.5(2) . 3_455 ?
O28 Ta1 Na7 43.4(3) . . ?
O28 Ta1 Na8 109.3(2) . 3_445 ?
O28 Ta1 O41 93.2(4) . 3 ?
O28 Ta1 O27 91.8(4) . . ?
O28 Ta1 O30 85.9(4) . . ?
O28 Ta1 O29 173.5(3) . . ?
O28 Ta1 O1 96.8(4) . 4_565 ?
O27 Ta1 Na5 118.9(3) . 3_455 ?
O27 Ta1 Na7 130.7(3) . . ?
O27 Ta1 Na8 42.3(3) . 3_445 ?
O27 Ta1 O41 93.7(3) . 3 ?
O27 Ta1 O30 172.4(4) . . ?
O27 Ta1 O29 94.3(4) . . ?
O27 Ta1 O1 84.7(3) . 4_565 ?
O30 Ta1 Na5 67.8(3) . 3_455 ?
O30 Ta1 Na7 44.8(3) . . ?
O30 Ta1 Na8 132.1(3) . 3_445 ?
O30 Ta1 O29 88.2(4) . . ?
O30 Ta1 O1 88.4(3) . 4_565 ?
O29 Ta1 Na5 46.2(3) . 3_455 ?
O29 Ta1 Na7 131.6(3) . . ?
O29 Ta1 Na8 76.7(3) . 3_445 ?
O1 Ta1 Na5 124.3(3) 4_565 3_455 ?
O1 Ta1 Na7 82.4(3) 4_565 . ?
O1 Ta1 Na8 45.9(3) 4_565 3_445 ?
O1 Ta1 O29 85.6(4) 4_565 . ?
O16 P1 Na1 86.2(3) . . ?
O16 P1 Na10 140.4(4) . 3_545 ?
O16 P1 Na2 132.5(4) . . ?
Na10 P1 Na1 71.79(17) 3_545 . ?
Na10 P1 Na2 68.48(18) 3_545 . ?
Na2 P1 Na1 67.36(15) . . ?
O14 P1 Na1 135.9(4) . . ?
O14 P1 O16 106.2(5) . . ?
O14 P1 Na10 112.6(4) . 3_545 ?
O14 P1 Na2 73.8(4) . . ?
O15 P1 Na1 109.8(4) . . ?
O15 P1 O16 107.6(5) . . ?
O15 P1 Na10 54.2(4) . 3_545 ?
O15 P1 Na2 118.1(4) . . ?
O15 P1 O14 106.4(5) . . ?
O17 P1 Na1 32.1(4) . . ?
O17 P1 O16 115.4(5) . . ?
O17 P1 Na10 57.4(5) . 3_545 ?
O17 P1 Na2 37.2(4) . . ?
O17 P1 O14 110.8(5) . . ?
O17 P1 O15 110.1(6) . . ?
O8 P3 O7 104.9(5) . . ?
O5 P3 O8 111.7(5) . . ?
O5 P3 O7 114.1(5) . . ?
O5 P3 O6 112.8(6) . . ?
O6 P3 O8 106.1(5) . . ?
O6 P3 O7 106.6(5) . . ?
Na8 P7 Na7 65.01(16) 3_445 3_445 ?
O24 P7 Na7 126.0(4) . 3_445 ?
O24 P7 Na8 72.3(4) . 3_445 ?
O22 P7 Na7 128.3(4) . 3_445 ?
O22 P7 Na8 145.9(4) . 3_445 ?
O22 P7 O24 105.5(5) . . ?
O22 P7 O21 106.4(5) . . ?
O21 P7 Na7 59.6(4) . 3_445 ?
O21 P7 Na8 106.7(4) . 3_445 ?
O21 P7 O24 106.4(5) . . ?
O23 P7 Na7 49.7(4) . 3_445 ?
O23 P7 Na8 44.0(4) . 3_445 ?
O23 P7 O24 113.0(5) . . ?
O23 P7 O22 115.6(6) . . ?
O23 P7 O21 109.3(6) . . ?
O40 P4 O39 104.1(5) . . ?
O38 P4 O40 105.6(5) . . ?
O38 P4 O39 105.8(5) . . ?
O37 P4 O40 112.5(5) . . ?
O37 P4 O39 113.6(6) . . ?
O37 P4 O38 114.4(5) . . ?
Na1 P2 Na6 67.88(17) 3 4_564 ?
Na1 P2 Na2 73.26(17) 3 3 ?
Na1 P2 Na11 125.08(18) 3 . ?
Na6 P2 Na2 66.91(17) 4_564 3 ?
Na6 P2 Na11 111.02(16) 4_564 . ?
Na2 P2 Na11 58.89(16) 3 . ?
O2 P2 Na1 49.0(4) . 3 ?
O2 P2 Na6 34.9(4) . 4_564 ?
O2 P2 Na2 90.8(4) . 3 ?
O2 P2 O4 107.4(6) . . ?
O2 P2 O3 114.6(6) . . ?
O2 P2 O1 110.2(5) . . ?
O2 P2 Na11 145.1(4) . . ?
O4 P2 Na1 61.1(4) . 3 ?
O4 P2 Na6 127.4(4) . 4_564 ?
O4 P2 Na2 86.3(4) . 3 ?
O4 P2 O1 107.8(5) . . ?
O4 P2 Na11 89.0(4) . . ?
O3 P2 Na1 113.9(4) . 3 ?
O3 P2 Na6 80.2(4) . 4_564 ?
O3 P2 Na2 40.8(4) . 3 ?
O3 P2 O4 108.7(6) . . ?
O3 P2 O1 108.0(5) . . ?
O3 P2 Na11 30.8(4) . . ?
O1 P2 Na1 138.0(3) . 3 ?
O1 P2 Na6 118.6(4) . 4_564 ?
O1 P2 Na2 148.8(3) . 3 ?
O1 P2 Na11 92.8(3) . . ?
Na6 P6 Na2 67.10(16) 3 4_565 ?
Na6 P6 Na11 101.61(17) 3 2_675 ?
Na7 P6 Na6 119.58(19) . 3 ?
Na7 P6 Na2 173.27(19) . 4_565 ?
Na7 P6 Na11 64.65(17) . 2_675 ?
O33 P6 Na6 136.0(4) . 3 ?
O33 P6 Na7 97.3(4) . . ?
O33 P6 Na2 77.1(4) . 4_565 ?
O33 P6 Na11 71.6(4) . 2_675 ?
O31 P6 Na6 76.5(4) . 3 ?
O31 P6 Na7 58.3(5) . . ?
O31 P6 Na2 126.7(5) . 4_565 ?
O31 P6 O33 108.0(5) . . ?
O31 P6 O30 107.3(6) . . ?
O31 P6 Na11 36.4(4) . 2_675 ?
O30 P6 Na6 114.9(4) . 3 ?
O30 P6 Na7 55.0(4) . . ?
O30 P6 Na2 122.6(5) . 4_565 ?
O30 P6 O33 105.6(5) . . ?
O30 P6 Na11 118.8(4) . 2_675 ?
O32 P6 Na6 39.7(4) . 3 ?
O32 P6 Na7 150.5(5) . . ?
O32 P6 Na2 34.6(4) . 4_565 ?
O32 P6 O33 111.6(6) . . ?
O32 P6 O31 115.2(6) . . ?
O32 P6 O30 108.7(6) . . ?
O32 P6 Na11 129.7(4) . 2_675 ?
Na11 P6 Na2 116.16(18) 2_675 4_565 ?
Na1 P5 Na10 71.37(17) 2_565 4_565 ?
Na6 P5 Na1 67.79(17) . 2_565 ?
Na6 P5 Na5 122.00(19) . 3_455 ?
Na6 P5 Na10 68.39(16) . 4_565 ?
Na5 P5 Na1 114.9(2) 3_455 2_565 ?
Na5 P5 Na10 168.9(2) 3_455 4_565 ?
O34 P5 Na1 108.0(4) . 2_565 ?
O34 P5 Na6 149.9(4) . . ?
O34 P5 Na5 87.4(4) . 3_455 ?
O34 P5 Na10 81.9(4) . 4_565 ?
O34 P5 O29 106.6(6) . . ?
O35 P5 Na1 45.5(4) . 2_565 ?
O35 P5 Na6 89.8(4) . . ?
O35 P5 Na5 69.5(4) . 3_455 ?
O35 P5 Na10 116.5(4) . 4_565 ?
O35 P5 O34 108.5(5) . . ?
O35 P5 O29 107.4(5) . . ?
O29 P5 Na1 141.7(4) . 2_565 ?
O29 P5 Na6 89.7(4) . . ?
O29 P5 Na5 51.1(3) . 3_455 ?
O29 P5 Na10 129.9(4) . 4_565 ?
O36 P5 Na1 71.6(5) . 2_565 ?
O36 P5 Na6 40.2(4) . . ?
O36 P5 Na5 159.5(5) . 3_455 ?
O36 P5 Na10 29.1(4) . 4_565 ?
O36 P5 O34 109.7(6) . . ?
O36 P5 O35 113.4(7) . . ?
O36 P5 O29 111.1(6) . . ?
Ta6 Na1 P1 97.10(17) 3_445 . ?
Ta6 Na1 Na7 98.25(18) 3_445 2_464 ?
P1 Na1 Na7 159.8(2) . 2_464 ?
P2 Na1 Ta6 65.08(14) 3_445 3_445 ?
P2 Na1 P1 108.19(18) 3_445 . ?
P2 Na1 P5 110.2(2) 3_445 2_564 ?
P2 Na1 Na7 67.17(16) 3_445 2_464 ?
P2 Na1 Na11 120.7(2) 3_445 1_545 ?
P5 Na1 Ta6 158.8(2) 2_564 3_445 ?
P5 Na1 P1 103.91(19) 2_564 . ?
P5 Na1 Na7 62.16(16) 2_564 2_464 ?
P5 Na1 Na11 66.92(17) 2_564 1_545 ?
O17 Na1 Ta6 101.2(4) . 3_445 ?
O17 Na1 P1 20.0(2) . . ?
O17 Na1 P2 92.0(3) . 3_445 ?
O17 Na1 P5 99.6(4) . 2_564 ?
O17 Na1 Na7 141.8(4) . 2_464 ?
O17 Na1 O33 138.2(4) . 2_464 ?
O17 Na1 O10 82.5(4) . 3_445 ?
O17 Na1 O35 126.1(5) . 2_564 ?
O17 Na1 O2 103.5(4) . 3_445 ?
O17 Na1 O4 89.8(4) . 3_445 ?
O17 Na1 Na11 147.0(4) . 1_545 ?
O33 Na1 Ta6 37.4(2) 2_464 3_445 ?
O33 Na1 P1 129.3(3) 2_464 . ?
O33 Na1 P2 76.4(2) 2_464 3_445 ?
O33 Na1 P5 122.2(3) 2_464 2_564 ?
O33 Na1 Na7 69.9(2) 2_464 2_464 ?
O33 Na1 Na11 62.0(2) 2_464 1_545 ?
O10 Na1 Ta6 35.1(2) 3_445 3_445 ?
O10 Na1 P1 70.1(2) 3_445 . ?
O10 Na1 P2 95.1(3) 3_445 3_445 ?
O10 Na1 P5 154.5(3) 3_445 2_564 ?
O10 Na1 Na7 129.0(3) 3_445 2_464 ?
O10 Na1 O33 59.3(3) 3_445 2_464 ?
O10 Na1 O4 65.1(3) 3_445 3_445 ?
O10 Na1 Na11 97.5(3) 3_445 1_545 ?
O35 Na1 Ta6 132.7(3) 2_564 3_445 ?
O35 Na1 P1 127.0(3) 2_564 . ?
O35 Na1 P2 108.8(3) 2_564 3_445 ?
O35 Na1 P5 26.8(2) 2_564 2_564 ?
O35 Na1 Na7 45.0(3) 2_564 2_464 ?
O35 Na1 O33 95.5(3) 2_564 2_464 ?
O35 Na1 O10 140.5(4) 2_564 3_445 ?
O35 Na1 O4 131.6(4) 2_564 3_445 ?
O35 Na1 Na11 43.2(3) 2_564 1_545 ?
O2 Na1 Ta6 88.5(3) 3_445 3_445 ?
O2 Na1 P1 123.3(3) 3_445 . ?
O2 Na1 P2 28.4(2) 3_445 3_445 ?
O2 Na1 P5 82.6(3) 3_445 2_564 ?
O2 Na1 Na7 44.4(3) 3_445 2_464 ?
O2 Na1 O33 85.1(3) 3_445 2_464 ?
O2 Na1 O10 121.9(4) 3_445 3_445 ?
O2 Na1 O35 81.2(4) 3_445 2_564 ?
O2 Na1 O4 57.3(3) 3_445 3_445 ?
O2 Na1 Na11 104.2(3) 3_445 1_545 ?
O4 Na1 Ta6 36.6(2) 3_445 3_445 ?
O4 Na1 P1 98.1(3) 3_445 . ?
O4 Na1 P2 30.0(2) 3_445 3_445 ?
O4 Na1 P5 139.9(3) 3_445 2_564 ?
O4 Na1 Na7 86.6(3) 3_445 2_464 ?
O4 Na1 O33 60.3(3) 3_445 2_464 ?
O4 Na1 Na11 120.3(3) 3_445 1_545 ?
Na11 Na1 Ta6 96.9(2) 1_545 3_445 ?
Na11 Na1 P1 130.6(2) 1_545 . ?
Na11 Na1 Na7 60.10(17) 1_545 2_464 ?
Ta2 O42 Ta8 141.1(5) 3_445 . ?
Ta2 O42 Na4 107.2(4) 3_445 1_455 ?
Ta8 O42 Na4 111.4(4) . 1_455 ?
P2 Na6 Na1 53.73(15) 4_465 2_565 ?
P2 Na6 Na5 63.16(17) 4_465 1_455 ?
P2 Na6 Na7 66.06(15) 4_465 1_455 ?
P2 Na6 Na2 56.95(15) 4_465 2_565 ?
P6 Na6 P2 110.78(19) 3_445 4_465 ?
P6 Na6 P5 116.9(2) 3_445 . ?
P6 Na6 Na1 116.2(2) 3_445 2_565 ?
P6 Na6 Na5 64.93(15) 3_445 1_455 ?
P6 Na6 Na7 176.2(2) 3_445 1_455 ?
P6 Na6 Na8 67.00(16) 3_445 3_445 ?
P6 Na6 Na2 59.85(15) 3_445 2_565 ?
P5 Na6 P2 107.03(17) . 4_465 ?
P5 Na6 Na1 56.75(15) . 2_565 ?
P5 Na6 Na5 168.8(3) . 1_455 ?
P5 Na6 Na7 63.17(14) . 1_455 ?
P5 Na6 Na8 80.05(19) . 3_445 ?
P5 Na6 Na2 108.33(19) . 2_565 ?
Na1 Na6 Na2 64.28(17) 2_565 2_565 ?
Na5 Na6 Na1 112.1(2) 1_455 2_565 ?
Na5 Na6 Na7 114.2(2) 1_455 1_455 ?
Na5 Na6 Na2 62.30(18) 1_455 2_565 ?
Na7 Na6 Na1 60.43(16) 1_455 2_565 ?
Na7 Na6 Na2 116.4(2) 1_455 2_565 ?
Na8 Na6 P2 172.5(2) 3_445 4_465 ?
Na8 Na6 Na1 133.8(2) 3_445 2_565 ?
Na8 Na6 Na5 110.0(2) 3_445 1_455 ?
Na8 Na6 Na7 116.4(2) 3_445 1_455 ?
Na8 Na6 Na2 123.9(2) 3_445 2_565 ?
O37 Na6 P2 121.9(4) . 4_465 ?
O37 Na6 P6 89.1(3) . 3_445 ?
O37 Na6 P5 110.9(4) . . ?
O37 Na6 Na1 154.6(3) . 2_565 ?
O37 Na6 Na5 79.9(3) . 1_455 ?
O37 Na6 Na7 94.4(3) . 1_455 ?
O37 Na6 Na8 51.8(3) . 3_445 ?
O37 Na6 Na2 138.1(3) . 2_565 ?
O37 Na6 O36 120.6(5) . . ?
O2 Na6 P2 23.0(3) 4_465 4_465 ?
O2 Na6 P6 131.5(3) 4_465 3_445 ?
O2 Na6 P5 86.6(3) 4_465 . ?
O2 Na6 Na1 41.3(3) 4_465 2_565 ?
O2 Na6 Na5 84.6(3) 4_465 1_455 ?
O2 Na6 Na7 45.0(3) 4_465 1_455 ?
O2 Na6 Na8 161.2(3) 4_465 3_445 ?
O2 Na6 Na2 73.0(3) 4_465 2_565 ?
O2 Na6 O37 123.1(4) 4_465 . ?
O2 Na6 O36 98.6(4) 4_465 . ?
O32 Na6 P2 85.2(3) 3_445 4_465 ?
O32 Na6 P6 25.6(3) 3_445 3_445 ?
O32 Na6 P5 128.4(4) 3_445 . ?
O32 Na6 Na1 101.6(3) 3_445 2_565 ?
O32 Na6 Na5 48.5(3) 3_445 1_455 ?
O32 Na6 Na7 151.2(4) 3_445 1_455 ?
O32 Na6 Na8 92.4(3) 3_445 3_445 ?
O32 Na6 Na2 38.2(3) 3_445 2_565 ?
O32 Na6 O37 102.9(4) 3_445 . ?
O32 Na6 O2 106.4(4) 3_445 4_465 ?
O32 Na6 O36 103.1(4) 3_445 . ?
O36 Na6 P2 112.7(4) . 4_465 ?
O36 Na6 P6 92.4(3) . 3_445 ?
O36 Na6 P5 25.6(2) . . ?
O36 Na6 Na1 59.3(4) . 2_565 ?
O36 Na6 Na5 150.3(4) . 1_455 ?
O36 Na6 Na7 87.2(3) . 1_455 ?
O36 Na6 Na8 74.8(4) . 3_445 ?
O36 Na6 Na2 90.3(4) . 2_565 ?
Ta2 Na4 Ta4 63.62(12) 3_545 1_655 ?
Ta2 Na4 Ta8 62.44(11) 3_545 1_655 ?
Ta2 Na4 Ta5 92.75(16) 3_545 1_655 ?
Ta4 Na4 Ta5 60.25(12) 1_655 1_655 ?
Ta8 Na4 Ta4 94.68(16) 1_655 1_655 ?
Ta8 Na4 Ta5 62.22(12) 1_655 1_655 ?
Ta7 Na4 Ta2 147.1(2) . 3_545 ?
Ta7 Na4 Ta4 112.4(2) . 1_655 ?
Ta7 Na4 Ta8 146.5(2) . 1_655 ?
Ta7 Na4 Ta5 114.1(2) . 1_655 ?
O42 Na4 Ta2 32.08(19) 1_655 3_545 ?
O42 Na4 Ta4 79.5(3) 1_655 1_655 ?
O42 Na4 Ta8 30.43(19) 1_655 1_655 ?
O42 Na4 Ta5 76.7(3) 1_655 1_655 ?
O42 Na4 Ta7 166.6(4) 1_655 . ?
O42 Na4 O16 145.3(4) 1_655 3 ?
O42 Na4 O19 128.7(4) 1_655 . ?
O42 Na4 O7 147.9(4) 1_655 3_545 ?
O42 Na4 O12 79.1(4) 1_655 1_655 ?
O16 Na4 Ta2 168.4(4) 3 3_545 ?
O16 Na4 Ta4 106.0(3) 3 1_655 ?
O16 Na4 Ta8 115.6(3) 3 1_655 ?
O16 Na4 Ta5 76.9(3) 3 1_655 ?
O16 Na4 Ta7 39.7(2) 3 . ?
O16 Na4 O7 63.3(3) 3 3_545 ?
O19 Na4 Ta2 123.6(3) . 3_545 ?
O19 Na4 Ta4 141.0(3) . 1_655 ?
O19 Na4 Ta8 123.4(3) . 1_655 ?
O19 Na4 Ta5 142.4(3) . 1_655 ?
O19 Na4 Ta7 37.9(2) . . ?
O19 Na4 O16 67.5(3) . 3 ?
O19 Na4 O7 66.3(3) . 3_545 ?
O19 Na4 O12 152.2(4) . 1_655 ?
O7 Na4 Ta2 116.4(3) 3_545 3_545 ?
O7 Na4 Ta4 76.4(3) 3_545 1_655 ?
O7 Na4 Ta8 169.8(4) 3_545 1_655 ?
O7 Na4 Ta5 108.4(3) 3_545 1_655 ?
O7 Na4 Ta7 38.89(19) 3_545 . ?
O12 Na4 Ta2 79.3(3) 1_655 3_545 ?
O12 Na4 Ta4 30.28(18) 1_655 1_655 ?
O12 Na4 Ta8 79.5(2) 1_655 1_655 ?
O12 Na4 Ta5 30.21(18) 1_655 1_655 ?
O12 Na4 Ta7 114.3(3) 1_655 . ?
O12 Na4 O16 89.1(4) 1_655 3 ?
O12 Na4 O7 90.3(4) 1_655 3_545 ?
Ta2 Na9 Ta3 112.05(19) . . ?
Ta2 Na9 Ta4 63.26(10) . 3 ?
Ta2 Na9 Ta8 113.0(2) . . ?
Ta2 Na9 Ta5 151.9(2) . . ?
Ta2 Na9 Ta7 145.8(3) . . ?
Ta4 Na9 Ta3 147.1(2) 3 . ?
Ta4 Na9 Ta7 104.6(2) 3 . ?
Ta8 Na9 Ta3 59.38(10) . . ?
Ta8 Na9 Ta4 153.6(2) . 3 ?
Ta8 Na9 Ta7 91.62(12) . . ?
Ta5 Na9 Ta3 90.21(12) . . ?
Ta5 Na9 Ta4 107.08(18) . 3 ?
Ta5 Na9 Ta8 62.95(12) . . ?
Ta5 Na9 Ta7 60.22(10) . . ?
Ta7 Na9 Ta3 59.62(9) . . ?
O26 Na9 Ta2 35.0(2) . . ?
O26 Na9 Ta3 139.1(3) . . ?
O26 Na9 Ta4 28.3(2) . 3 ?
O26 Na9 Ta8 140.0(4) . . ?
O26 Na9 Ta5 129.8(3) . . ?
O26 Na9 Ta7 128.2(4) . . ?
O26 Na9 O8 94.5(3) . . ?
O26 Na9 O43 150.4(4) . . ?
O26 Na9 O39 60.6(3) . . ?
O26 Na9 O24 64.9(3) . . ?
O26 Na9 O20 136.7(5) . . ?
O8 Na9 Ta2 118.7(3) . . ?
O8 Na9 Ta3 126.1(2) . . ?
O8 Na9 Ta4 76.3(2) . 3 ?
O8 Na9 Ta8 84.4(3) . . ?
O8 Na9 Ta5 35.98(18) . . ?
O8 Na9 Ta7 85.6(2) . . ?
O43 Na9 Ta2 115.4(3) . . ?
O43 Na9 Ta3 28.7(2) . . ?
O43 Na9 Ta4 175.5(4) . 3 ?
O43 Na9 Ta8 30.7(2) . . ?
O43 Na9 Ta5 76.1(2) . . ?
O43 Na9 Ta7 74.1(2) . . ?
O43 Na9 O8 107.7(3) . . ?
O43 Na9 O39 95.7(4) . . ?
O43 Na9 O24 88.6(3) . . ?
O39 Na9 Ta2 37.3(2) . . ?
O39 Na9 Ta3 110.3(3) . . ?
O39 Na9 Ta4 85.4(2) . 3 ?
O39 Na9 Ta8 80.1(3) . . ?
O39 Na9 Ta5 120.1(3) . . ?
O39 Na9 Ta7 169.6(3) . . ?
O39 Na9 O8 99.8(4) . . ?
O39 Na9 O24 60.6(3) . . ?
O24 Na9 Ta2 37.54(17) . . ?
O24 Na9 Ta3 76.0(2) . . ?
O24 Na9 Ta4 88.2(2) . 3 ?
O24 Na9 Ta8 103.5(3) . . ?
O24 Na9 Ta5 164.7(3) . . ?
O24 Na9 Ta7 116.1(3) . . ?
O24 Na9 O8 156.3(3) . . ?
O20 Na9 Ta2 170.2(4) . . ?
O20 Na9 Ta3 71.8(2) . . ?
O20 Na9 Ta4 108.4(3) . 3 ?
O20 Na9 Ta8 76.7(3) . . ?
O20 Na9 Ta5 32.4(2) . . ?
O20 Na9 Ta7 27.8(2) . . ?
O20 Na9 O8 61.2(3) . . ?
O20 Na9 O43 72.5(3) . . ?
O20 Na9 O39 151.2(5) . . ?
O20 Na9 O24 142.1(4) . . ?
Ta1 Na5 Na7 93.88(17) 3_545 3_445 ?
Ta1 Na5 Na8 143.3(2) 3_545 3_445 ?
Ta1 Na5 Na2 107.90(18) 3_545 2_665 ?
P5 Na5 Ta1 61.43(12) 3_545 3_545 ?
P5 Na5 Na6 126.0(2) 3_545 1_655 ?
P5 Na5 Na7 59.78(16) 3_545 3_445 ?
P5 Na5 Na8 108.9(2) 3_545 3_445 ?
P5 Na5 Na2 72.91(17) 3_545 2_665 ?
P5 Na5 Na11 64.66(18) 3_545 4_565 ?
Na6 Na5 Ta1 104.5(2) 1_655 3_545 ?
Na6 Na5 Na7 161.2(2) 1_655 3_445 ?
Na6 Na5 Na8 108.37(19) 1_655 3_445 ?
Na6 Na5 Na2 62.48(17) 1_655 2_665 ?
Na6 Na5 Na11 107.7(2) 1_655 4_565 ?
Na7 Na5 Na8 55.66(15) 3_445 3_445 ?
Na2 Na5 Na7 108.1(2) 2_665 3_445 ?
Na2 Na5 Na8 101.5(2) 2_665 3_445 ?
O41 Na5 Ta1 33.59(19) 1_655 3_545 ?
O41 Na5 P5 91.2(2) 1_655 3_545 ?
O41 Na5 Na6 100.3(3) 1_655 1_655 ?
O41 Na5 Na7 97.3(3) 1_655 3_445 ?
O41 Na5 Na8 122.3(3) 1_655 3_445 ?
O41 Na5 Na2 136.2(3) 1_655 2_665 ?
O41 Na5 Na11 150.4(3) 1_655 4_565 ?
O23 Na5 Ta1 110.1(3) . 3_545 ?
O23 Na5 P5 104.9(3) . 3_545 ?
O23 Na5 Na6 127.7(3) . 1_655 ?
O23 Na5 Na7 45.9(3) . 3_445 ?
O23 Na5 Na8 34.7(3) . 3_445 ?
O23 Na5 Na2 134.6(4) . 2_665 ?
O23 Na5 O41 88.6(4) . 1_655 ?
O23 Na5 O29 100.4(4) . 3_545 ?
O23 Na5 O3 97.1(4) . 4_565 ?
O23 Na5 O32 167.0(4) . 3_545 ?
O23 Na5 Na11 81.9(3) . 4_565 ?
O29 Na5 Ta1 35.6(3) 3_545 3_545 ?
O29 Na5 P5 28.6(3) 3_545 3_545 ?
O29 Na5 Na6 129.6(3) 3_545 1_655 ?
O29 Na5 Na7 65.3(3) 3_545 3_445 ?
O29 Na5 Na8 120.9(3) 3_545 3_445 ?
O29 Na5 Na2 96.2(3) 3_545 2_665 ?
O29 Na5 O41 62.7(3) 3_545 1_655 ?
O29 Na5 Na11 91.4(3) 3_545 4_565 ?
O3 Na5 Ta1 148.0(3) 4_565 3_545 ?
O3 Na5 P5 96.2(3) 4_565 3_545 ?
O3 Na5 Na6 68.9(3) 4_565 1_655 ?
O3 Na5 Na7 93.2(3) 4_565 3_445 ?
O3 Na5 Na8 62.5(3) 4_565 3_445 ?
O3 Na5 Na2 40.5(3) 4_565 2_665 ?
O3 Na5 O41 169.2(4) 4_565 1_655 ?
O3 Na5 O29 124.7(4) 4_565 3_545 ?
O3 Na5 O32 73.0(4) 4_565 3_545 ?
O3 Na5 Na11 40.2(3) 4_565 4_565 ?
O32 Na5 Ta1 81.9(3) 3_545 3_545 ?
O32 Na5 P5 85.0(3) 3_545 3_545 ?
O32 Na5 Na6 41.2(3) 3_545 1_655 ?
O32 Na5 Na7 141.0(3) 3_545 3_445 ?
O32 Na5 Na8 134.3(3) 3_545 3_445 ?
O32 Na5 Na2 39.8(3) 3_545 2_665 ?
O32 Na5 O41 99.8(4) 3_545 1_655 ?
O32 Na5 O29 92.4(4) 3_545 3_545 ?
O32 Na5 Na11 95.1(3) 3_545 4_565 ?
Na11 Na5 Ta1 126.1(2) 4_565 3_545 ?
Na11 Na5 Na7 56.46(18) 4_565 3_445 ?
Na11 Na5 Na8 57.23(17) 4_565 3_445 ?
Na11 Na5 Na2 55.51(18) 4_565 2_665 ?
Ta2 O26 Ta4 144.6(4) . 3 ?
Ta2 O26 Na9 99.3(4) . . ?
Ta4 O26 Na9 115.5(4) 3 . ?
P7 Na7 Na1 153.4(2) 3 2_665 ?
P7 Na7 Na6 122.9(2) 3 1_655 ?
P6 Na7 P7 113.79(19) . 3 ?
P6 Na7 Na1 69.90(17) . 2_665 ?
P6 Na7 Na6 123.3(2) . 1_655 ?
P6 Na7 Na11 59.37(16) . 2_675 ?
Na6 Na7 Na1 60.50(17) 1_655 2_665 ?
O28 Na7 P7 84.9(3) . 3 ?
O28 Na7 P6 90.6(3) . . ?
O28 Na7 Na1 121.6(3) . 2_665 ?
O28 Na7 Na6 93.0(3) . 1_655 ?
O28 Na7 O21 60.2(3) . 3 ?
O28 Na7 O23 108.0(3) . 3 ?
O28 Na7 O31 109.9(4) . . ?
O28 Na7 O30 62.3(3) . . ?
O28 Na7 Na11 149.6(3) . 2_675 ?
O21 Na7 P7 26.73(18) 3 3 ?
O21 Na7 P6 119.7(3) 3 . ?
O21 Na7 Na1 170.4(3) 3 2_665 ?
O21 Na7 Na6 110.6(3) 3 1_655 ?
O21 Na7 Na11 128.4(3) 3 2_675 ?
O23 Na7 P7 24.7(2) 3 3 ?
O23 Na7 P6 103.8(3) 3 . ?
O23 Na7 Na1 129.7(3) 3 2_665 ?
O23 Na7 Na6 128.2(3) 3 1_655 ?
O23 Na7 O21 51.5(3) 3 3 ?
O23 Na7 Na11 77.6(3) 3 2_675 ?
O35 Na7 P7 111.5(3) 1_655 3 ?
O35 Na7 P6 92.6(3) 1_655 . ?
O35 Na7 Na1 42.5(3) 1_655 2_665 ?
O35 Na7 Na6 68.9(3) 1_655 1_655 ?
O35 Na7 O28 160.1(4) 1_655 . ?
O35 Na7 O21 132.9(4) 1_655 3 ?
O35 Na7 O23 90.3(4) 1_655 3 ?
O35 Na7 O31 81.0(3) 1_655 . ?
O35 Na7 O30 116.2(4) 1_655 . ?
O35 Na7 Na11 40.8(2) 1_655 2_675 ?
O2 Na7 P7 157.3(3) 4_565 3 ?
O2 Na7 P6 85.8(3) 4_565 . ?
O2 Na7 Na1 42.3(3) 4_565 2_665 ?
O2 Na7 Na6 38.8(3) 4_565 1_655 ?
O2 Na7 O28 83.5(3) 4_565 . ?
O2 Na7 O21 133.5(4) 4_565 3 ?
O2 Na7 O23 164.7(4) 4_565 3 ?
O2 Na7 O35 77.1(4) 4_565 1_655 ?
O2 Na7 O31 108.4(4) 4_565 . ?
O2 Na7 O30 75.7(3) 4_565 . ?
O2 Na7 Na11 97.8(3) 4_565 2_675 ?
O31 Na7 P7 93.9(3) . 3 ?
O31 Na7 P6 28.6(2) . . ?
O31 Na7 Na1 78.1(3) . 2_665 ?
O31 Na7 Na6 138.6(3) . 1_655 ?
O31 Na7 O21 110.6(3) . 3 ?
O31 Na7 O23 77.8(3) . 3 ?
O31 Na7 Na11 40.7(2) . 2_675 ?
O30 Na7 P7 115.5(3) . 3 ?
O30 Na7 P6 29.4(2) . . ?
O30 Na7 Na1 81.1(3) . 2_665 ?
O30 Na7 Na6 113.4(3) . 1_655 ?
O30 Na7 O21 107.0(3) . 3 ?
O30 Na7 O23 118.4(4) . 3 ?
O30 Na7 O31 55.8(3) . . ?
O30 Na7 Na11 88.4(3) . 2_675 ?
Na11 Na7 P7 102.07(19) 2_675 3 ?
Na11 Na7 Na1 55.77(17) 2_675 2_665 ?
Na11 Na7 Na6 107.1(2) 2_675 1_655 ?
Ta7 O16 Na4 87.7(3) 3_445 3_445 ?
P1 O16 Ta7 146.8(5) . 3_445 ?
P1 O16 Na4 124.6(5) . 3_445 ?
Ta5 O8 Na9 90.9(3) . . ?
P3 O8 Ta5 147.1(6) . . ?
P3 O8 Na9 117.2(5) . . ?
Ta2 Na8 Na5 100.57(19) 3 3 ?
Ta1 Na8 Ta2 61.31(9) 3 3 ?
Ta1 Na8 Na5 95.12(18) 3 3 ?
Ta1 Na8 Na7 154.8(2) 3 . ?
Ta1 Na8 Na11 111.68(19) 3 2_675 ?
P7 Na8 Ta2 60.47(12) 3 3 ?
P7 Na8 Ta1 106.46(18) 3 3 ?
P7 Na8 Na5 57.55(14) 3 3 ?
P7 Na8 Na7 59.96(15) 3 . ?
P7 Na8 Na11 102.91(18) 3 2_675 ?
Na6 Na8 Ta2 109.74(18) 3 3 ?
Na6 Na8 Ta1 96.38(18) 3 3 ?
Na6 Na8 P7 143.1(2) 3 3 ?
Na6 Na8 Na5 149.5(2) 3 3 ?
Na6 Na8 Na7 106.6(2) 3 . ?
Na6 Na8 Na11 94.8(2) 3 2_675 ?
Na7 Na8 Ta2 117.8(2) . 3 ?
Na7 Na8 Na5 59.78(16) . 3 ?
O27 Na8 Ta2 28.5(2) 3 3 ?
O27 Na8 Ta1 33.4(2) 3 3 ?
O27 Na8 P7 84.1(3) 3 3 ?
O27 Na8 Na6 101.2(3) 3 3 ?
O27 Na8 Na5 103.9(3) 3 3 ?
O27 Na8 Na7 144.0(3) 3 . ?
O27 Na8 O23 98.7(4) 3 3 ?
O27 Na8 O37 81.0(3) 3 3 ?
O27 Na8 O1 67.0(3) 3 2_675 ?
O27 Na8 Na11 142.5(3) 3 2_675 ?
O23 Na8 Ta2 81.3(3) 3 3 ?
O23 Na8 Ta1 109.0(3) 3 3 ?
O23 Na8 P7 25.5(2) 3 3 ?
O23 Na8 Na6 154.5(3) 3 3 ?
O23 Na8 Na5 33.3(3) 3 3 ?
O23 Na8 Na7 49.1(3) 3 . ?
O23 Na8 O37 125.2(4) 3 3 ?
O23 Na8 O1 96.6(4) 3 2_675 ?
O23 Na8 Na11 78.6(3) 3 2_675 ?
O37 Na8 Ta2 73.3(3) 3 3 ?
O37 Na8 Ta1 100.0(3) 3 3 ?
O37 Na8 P7 102.4(3) 3 3 ?
O37 Na8 Na6 44.1(3) 3 3 ?
O37 Na8 Na5 158.0(3) 3 3 ?
O37 Na8 Na7 103.6(3) 3 . ?
O37 Na8 Na11 131.2(3) 3 2_675 ?
O31 Na8 Ta2 159.9(4) . 3 ?
O31 Na8 Ta1 138.2(4) . 3 ?
O31 Na8 P7 108.0(3) . 3 ?
O31 Na8 Na6 68.6(3) . 3 ?
O31 Na8 Na5 84.1(3) . 3 ?
O31 Na8 Na7 48.0(3) . . ?
O31 Na8 O27 167.9(5) . 3 ?
O31 Na8 O23 93.0(4) . 3 ?
O31 Na8 O37 95.0(4) . 3 ?
O31 Na8 O1 108.5(4) . 2_675 ?
O31 Na8 Na11 37.3(3) . 2_675 ?
O1 Na8 Ta2 91.4(3) 2_675 3 ?
O1 Na8 Ta1 36.1(2) 2_675 3 ?
O1 Na8 P7 109.8(3) 2_675 3 ?
O1 Na8 Na6 105.8(3) 2_675 3 ?
O1 Na8 Na5 69.3(3) 2_675 3 ?
O1 Na8 Na7 124.3(3) 2_675 . ?
O1 Na8 O37 130.9(4) 2_675 3 ?
O1 Na8 Na11 76.1(3) 2_675 2_675 ?
Na11 Na8 Ta2 154.8(2) 2_675 3 ?
Na11 Na8 Na5 54.73(16) 2_675 3 ?
Na11 Na8 Na7 57.19(15) 2_675 . ?
Ta8 O13 Na3 101.8(4) . 3_455 ?
Ta5 O13 Ta8 142.5(4) . . ?
Ta5 O13 Na3 114.2(4) . 3_455 ?
Ta3 O43 Na9 112.5(4) . . ?
Ta8 O43 Ta3 141.1(4) . . ?
Ta8 O43 Na9 106.3(4) . . ?
Ta8 O40 Na3 90.7(3) . 3_455 ?
P4 O40 Ta8 153.1(6) . . ?
P4 O40 Na3 116.1(5) . 3_455 ?
Ta2 O25 Ta3 138.4(5) . 3 ?
Ta2 O25 Na3 111.2(4) . 3 ?
Ta3 O25 Na3 110.3(4) 3 3 ?
Ta2 O39 Na9 88.9(4) . . ?
P4 O39 Ta2 142.8(6) . . ?
P4 O39 Na9 114.0(4) . . ?
Ta3 O19 Ta7 141.9(5) . . ?
Ta3 O19 Na4 123.3(5) . . ?
Ta7 O19 Na4 94.8(4) . . ?
Ta5 Na10 Na1 98.62(18) . 3_455 ?
Ta5 Na10 Na6 152.6(2) . 4_464 ?
Ta5 Na10 Na2 120.4(2) . 3_455 ?
P1 Na10 Ta5 62.85(13) 3_455 . ?
P1 Na10 P5 104.8(2) 3_455 4_464 ?
P1 Na10 Na1 57.48(16) 3_455 3_455 ?
P1 Na10 Na6 103.3(2) 3_455 4_464 ?
P1 Na10 Na2 59.05(17) 3_455 3_455 ?
P1 Na10 Na11 148.5(2) 3_455 . ?
P5 Na10 Ta5 106.15(18) 4_464 . ?
P5 Na10 Na1 51.45(14) 4_464 3_455 ?
P5 Na10 Na6 52.14(13) 4_464 4_464 ?
P5 Na10 Na2 100.23(19) 4_464 3_455 ?
Na6 Na10 Na1 55.60(15) 4_464 3_455 ?
Na2 Na10 Na1 60.15(16) 3_455 3_455 ?
Na2 Na10 Na6 58.20(16) 3_455 4_464 ?
O9 Na10 Ta5 33.0(2) . . ?
O9 Na10 P1 87.8(3) . 3_455 ?
O9 Na10 P5 79.2(2) . 4_464 ?
O9 Na10 Na1 96.6(3) . 3_455 ?
O9 Na10 Na6 131.4(3) . 4_464 ?
O9 Na10 Na2 145.9(4) . 3_455 ?
O9 Na10 O15 64.2(3) . 3_455 ?
O9 Na10 O17 106.1(4) . 3_455 ?
O9 Na10 Na11 103.5(3) . . ?
O15 Na10 Ta5 34.8(2) 3_455 . ?
O15 Na10 P1 28.8(2) 3_455 3_455 ?
O15 Na10 P5 113.4(3) 3_455 4_464 ?
O15 Na10 Na1 78.7(3) 3_455 3_455 ?
O15 Na10 Na6 131.0(3) 3_455 4_464 ?
O15 Na10 Na2 85.7(3) 3_455 3_455 ?
O15 Na10 O17 56.4(3) 3_455 3_455 ?
O15 Na10 Na11 134.4(3) 3_455 . ?
O5 Na10 Ta5 77.1(3) . . ?
O5 Na10 P1 108.9(3) . 3_455 ?
O5 Na10 P5 143.0(4) . 4_464 ?
O5 Na10 Na1 165.5(4) . 3_455 ?
O5 Na10 Na6 130.2(3) . 4_464 ?
O5 Na10 Na2 109.8(3) . 3_455 ?
O5 Na10 O9 87.3(4) . . ?
O5 Na10 O15 90.5(4) . 3_455 ?
O5 Na10 O17 129.7(4) . 3_455 ?
O5 Na10 Na11 43.9(3) . . ?
O17 Na10 Ta5 88.5(3) 3_455 . ?
O17 Na10 P1 28.1(2) 3_455 3_455 ?
O17 Na10 P5 87.2(3) 3_455 4_464 ?
O17 Na10 Na1 35.8(2) 3_455 3_455 ?
O17 Na10 Na6 75.3(3) 3_455 4_464 ?
O17 Na10 Na2 40.3(3) 3_455 3_455 ?
O17 Na10 Na11 149.4(3) 3_455 . ?
O36 Na10 Ta5 124.8(4) 4_464 . ?
O36 Na10 P1 109.8(4) 4_464 3_455 ?
O36 Na10 P5 18.8(3) 4_464 4_464 ?
O36 Na10 Na1 52.4(4) 4_464 3_455 ?
O36 Na10 Na6 34.0(3) 4_464 4_464 ?
O36 Na10 Na2 87.4(4) 4_464 3_455 ?
O36 Na10 O9 97.6(4) 4_464 . ?
O36 Na10 O15 126.3(5) 4_464 3_455 ?
O36 Na10 O5 141.1(5) 4_464 . ?
O36 Na10 O17 86.1(4) 4_464 3_455 ?
O36 Na10 Na11 97.9(4) 4_464 . ?
Na11 Na10 Ta5 112.9(2) . . ?
Na11 Na10 P5 106.1(2) . 4_464 ?
Na11 Na10 Na1 146.4(2) . 3_455 ?
Na11 Na10 Na6 91.2(2) . 4_464 ?
Na11 Na10 Na2 109.2(2) . 3_455 ?
Ta2 O24 Na9 88.5(3) . . ?
P7 O24 Ta2 152.9(5) . . ?
P7 O24 Na9 118.4(4) . . ?
Ta8 O22 Na3 86.3(4) 1_655 3 ?
P7 O22 Ta8 152.2(6) . 1_655 ?
P7 O22 Na3 115.4(5) . 3 ?
Ta4 Na2 Ta6 60.32(9) . . ?
Ta4 Na2 Na6 149.9(2) . 2_564 ?
Ta4 Na2 Na5 144.38(19) . 2_464 ?
P1 Na2 Ta4 59.42(12) . . ?
P1 Na2 Ta6 103.62(16) . . ?
P1 Na2 Na6 100.46(19) . 2_564 ?
P1 Na2 Na5 155.2(2) . 2_464 ?
P2 Na2 Ta4 145.3(2) 3_445 . ?
P2 Na2 Ta6 150.7(2) 3_445 . ?
P2 Na2 P1 104.14(17) 3_445 . ?
P2 Na2 P6 103.9(2) 3_445 4_464 ?
P2 Na2 Na6 56.14(15) 3_445 2_564 ?
P2 Na2 Na5 60.02(14) 3_445 2_464 ?
P6 Na2 Ta4 110.60(17) 4_464 . ?
P6 Na2 Ta6 56.43(11) 4_464 . ?
P6 Na2 P1 112.0(2) 4_464 . ?
P6 Na2 Na6 53.05(15) 4_464 2_564 ?
P6 Na2 Na5 59.60(16) 4_464 2_464 ?
Na6 Na2 Ta6 109.5(2) 2_564 . ?
Na5 Na2 Ta6 90.73(16) 2_464 . ?
Na5 Na2 Na6 55.22(17) 2_464 2_564 ?
O11 Na2 Ta4 30.7(2) . . ?
O11 Na2 Ta6 29.8(2) . . ?
O11 Na2 P1 79.6(2) . . ?
O11 Na2 P2 170.9(4) . 3_445 ?
O11 Na2 P6 81.9(3) . 4_464 ?
O11 Na2 Na6 131.9(3) . 2_564 ?
O11 Na2 Na5 119.1(3) . 2_464 ?
O11 Na2 Na11 109.2(3) . 3_445 ?
O17 Na2 Ta4 81.5(3) . . ?
O17 Na2 Ta6 119.0(3) . . ?
O17 Na2 P1 22.0(2) . . ?
O17 Na2 P2 85.6(3) . 3_445 ?
O17 Na2 P6 106.0(4) . 4_464 ?
O17 Na2 Na6 80.3(3) . 2_564 ?
O17 Na2 Na5 133.5(3) . 2_464 ?
O17 Na2 O11 99.7(4) . . ?
O17 Na2 Na11 132.1(4) . 3_445 ?
O3 Na2 Ta4 145.3(4) 3_445 . ?
O3 Na2 Ta6 128.6(3) 3_445 . ?
O3 Na2 P1 127.8(3) 3_445 . ?
O3 Na2 P2 24.7(2) 3_445 3_445 ?
O3 Na2 P6 97.7(3) 3_445 4_464 ?
O3 Na2 Na6 64.3(3) 3_445 2_564 ?
O3 Na2 Na5 41.7(3) 3_445 2_464 ?
O3 Na2 O11 148.8(4) 3_445 . ?
O3 Na2 O17 110.2(4) 3_445 . ?
O3 Na2 Na11 42.9(3) 3_445 3_445 ?
O32 Na2 Ta4 131.9(3) 4_464 . ?
O32 Na2 Ta6 75.5(3) 4_464 . ?
O32 Na2 P1 120.3(4) 4_464 . ?
O32 Na2 P2 82.7(3) 4_464 3_445 ?
O32 Na2 P6 21.4(3) 4_464 4_464 ?
O32 Na2 Na6 35.9(2) 4_464 2_564 ?
O32 Na2 Na5 43.7(3) 4_464 2_464 ?
O32 Na2 O11 102.7(4) 4_464 . ?
O32 Na2 O17 106.6(5) 4_464 . ?
O32 Na2 O3 77.5(4) 4_464 3_445 ?
O32 Na2 Na11 103.3(4) 4_464 3_445 ?
Na11 Na2 Ta4 104.8(2) 3_445 . ?
Na11 Na2 Ta6 104.05(18) 3_445 . ?
Na11 Na2 P1 132.8(2) 3_445 . ?
Na11 Na2 P2 62.14(16) 3_445 3_445 ?
Na11 Na2 P6 115.1(2) 3_445 4_464 ?
Na11 Na2 Na6 105.2(2) 3_445 2_564 ?
Na11 Na2 Na5 59.81(18) 3_445 2_464 ?
P1 O14 Ta4 157.1(6) . . ?
Ta5 O9 Na10 103.1(4) . . ?
Ta6 O9 Ta5 137.7(5) . . ?
Ta6 O9 Na10 118.3(4) . . ?
Ta8 O41 Ta1 134.6(4) . 3_445 ?
Ta8 O41 Na5 126.9(4) . 1_455 ?
Ta1 O41 Na5 98.1(4) 3_445 1_455 ?
Ta5 O15 Na10 98.5(4) 3_545 3_545 ?
P1 O15 Ta5 157.0(5) . 3_545 ?
P1 O15 Na10 96.9(5) . 3_545 ?
Ta7 O7 Na4 86.6(3) 3_455 3_455 ?
P3 O7 Ta7 149.9(6) . 3_455 ?
P3 O7 Na4 122.6(5) . 3_455 ?
Ta4 O18 Na3 109.3(4) . . ?
Ta7 O18 Ta4 139.3(4) . . ?
Ta7 O18 Na3 111.2(4) . . ?
Ta3 O28 Na7 109.6(4) 3 . ?
Ta1 O28 Ta3 141.5(5) . 3 ?
Ta1 O28 Na7 105.6(4) . . ?
P3 O5 Na10 126.9(6) . . ?
P3 O5 Na11 141.3(7) . . ?
Na11 O5 Na10 85.9(4) . . ?
Ta3 O21 Na7 94.8(3) . 3_445 ?
P7 O21 Ta3 168.3(6) . . ?
P7 O21 Na7 93.6(4) . 3_445 ?
Ta4 O11 Na2 110.0(4) . . ?
Ta6 O11 Ta4 137.3(4) . . ?
Ta6 O11 Na2 111.9(4) . . ?
P4 O38 Ta3 164.9(6) . 3_455 ?
Ta4 O12 Na4 109.2(4) . 1_455 ?
Ta5 O12 Ta4 140.3(5) . . ?
Ta5 O12 Na4 109.3(4) . 1_455 ?
Ta5 O20 Ta7 139.1(4) . . ?
Ta5 O20 Na9 104.7(4) . . ?
Ta7 O20 Na9 116.2(4) . . ?
P1 O17 Na1 127.9(6) . . ?
P1 O17 Na10 94.5(5) . 3_545 ?
P1 O17 Na2 120.7(6) . . ?
Na1 O17 Na10 101.8(5) . 3_545 ?
Na1 O17 Na2 107.3(4) . . ?
Na2 O17 Na10 93.7(4) . 3_545 ?
Ta2 O27 Na8 116.2(4) . 3_445 ?
Ta1 O27 Ta2 136.8(4) . . ?
Ta1 O27 Na8 104.3(4) . 3_445 ?
P5 O34 Ta6 149.6(6) . 4_565 ?
P7 O23 Na5 132.2(6) . . ?
P7 O23 Na7 105.6(5) . 3_445 ?
P7 O23 Na8 110.5(5) . 3_445 ?
Na5 O23 Na7 96.1(4) . 3_445 ?
Na5 O23 Na8 112.1(4) . 3_445 ?
Na8 O23 Na7 88.8(4) 3_445 3_445 ?
Ta6 O33 Na1 87.3(3) 4_565 2_665 ?
P6 O33 Ta6 134.0(5) . 4_565 ?
P6 O33 Na1 122.6(5) . 2_665 ?
P4 O37 Na6 139.9(7) . . ?
P4 O37 Na8 130.0(7) . 3_445 ?
Na6 O37 Na8 84.1(4) . 3_445 ?
Ta7 O10 Ta6 136.4(5) . . ?
Ta7 O10 Na1 129.2(5) . 3 ?
Ta6 O10 Na1 94.3(4) . 3 ?
P3 O6 Ta4 156.0(6) . 3 ?
P5 O35 Na1 107.8(5) . 2_565 ?
P5 O35 Na7 118.5(5) . 1_455 ?
P5 O35 Na11 143.4(7) . 2_575 ?
Na1 O35 Na7 92.4(4) 2_565 1_455 ?
Na11 O35 Na1 89.3(4) 2_575 2_565 ?
Na11 O35 Na7 92.0(4) 2_575 1_455 ?
P2 O2 Na1 102.6(5) . 3 ?
P2 O2 Na6 122.1(5) . 4_564 ?
P2 O2 Na7 133.7(5) . 4_464 ?
Na1 O2 Na7 93.3(4) 3 4_464 ?
Na6 O2 Na1 101.1(4) 4_564 3 ?
Na6 O2 Na7 96.2(4) 4_564 4_464 ?
P6 O31 Na7 93.1(5) . . ?
P6 O31 Na8 134.7(6) . . ?
P6 O31 Na11 120.1(5) . 2_675 ?
Na8 O31 Na7 93.1(4) . . ?
Na11 O31 Na7 88.0(4) 2_675 . ?
Na11 O31 Na8 104.9(4) 2_675 . ?
Ta1 O30 Na7 102.4(4) . . ?
P6 O30 Ta1 161.6(7) . . ?
P6 O30 Na7 95.6(5) . . ?
Ta1 O29 Na5 98.2(4) . 3_455 ?
P5 O29 Ta1 142.9(6) . . ?
P5 O29 Na5 100.3(5) . 3_455 ?
Ta6 O4 Na1 89.8(4) . 3 ?
P2 O4 Ta6 156.4(6) . . ?
P2 O4 Na1 88.8(5) . 3 ?
P2 O3 Na5 121.6(6) . 4_464 ?
P2 O3 Na2 114.5(5) . 3 ?
P2 O3 Na11 128.9(6) . . ?
Na2 O3 Na5 97.8(4) 3 4_464 ?
Na11 O3 Na5 95.4(4) . 4_464 ?
Na11 O3 Na2 91.2(4) . 3 ?
Ta1 O1 Na8 98.0(4) 4_464 2_474 ?
P2 O1 Ta1 135.5(5) . 4_464 ?
P2 O1 Na8 126.0(4) . 2_474 ?
P6 O32 Na6 114.7(6) . 3 ?
P6 O32 Na5 119.0(6) . 3_455 ?
P6 O32 Na2 124.1(6) . 4_565 ?
Na6 O32 Na5 90.3(4) 3 3_455 ?
Na6 O32 Na2 105.9(4) 3 4_565 ?
Na2 O32 Na5 96.6(4) 4_565 3_455 ?
P5 O36 Na6 114.2(6) . . ?
P5 O36 Na10 132.1(7) . 4_565 ?
Na6 O36 Na10 111.6(5) . 4_565 ?
Ta2 Na3 Ta3 59.70(10) 3_445 . ?
Ta2 Na3 Ta5 151.0(3) 3_445 3_545 ?
Ta4 Na3 Ta2 61.75(13) . 3_445 ?
Ta4 Na3 Ta3 91.68(13) . . ?
Ta4 Na3 Ta5 107.21(19) . 3_545 ?
Ta4 Na3 Ta7 60.15(10) . . ?
Ta8 Na3 Ta2 111.8(2) 3_545 3_445 ?
Ta8 Na3 Ta3 110.7(2) 3_545 . ?
Ta8 Na3 Ta4 149.8(3) 3_545 . ?
Ta8 Na3 Ta5 63.12(10) 3_545 3_545 ?
Ta8 Na3 Ta7 148.5(3) 3_545 . ?
Ta5 Na3 Ta3 149.1(3) 3_545 . ?
Ta7 Na3 Ta2 91.14(13) . 3_445 ?
Ta7 Na3 Ta3 61.63(10) . . ?
Ta7 Na3 Ta5 106.6(2) . 3_545 ?
O13 Na3 Ta2 136.5(4) 3_545 3_445 ?
O13 Na3 Ta3 139.7(4) 3_545 . ?
O13 Na3 Ta4 128.5(3) 3_545 . ?
O13 Na3 Ta8 34.6(2) 3_545 3_545 ?
O13 Na3 Ta5 28.8(2) 3_545 3_545 ?
O13 Na3 Ta7 131.9(4) 3_545 . ?
O13 Na3 O40 63.5(3) 3_545 3_545 ?
O13 Na3 O25 147.9(5) 3_545 3_445 ?
O13 Na3 O22 60.5(3) 3_545 3_445 ?
O13 Na3 O18 137.1(4) 3_545 . ?
O40 Na3 Ta2 105.2(3) 3_545 3_445 ?
O40 Na3 Ta3 76.9(2) 3_545 . ?
O40 Na3 Ta4 166.2(3) 3_545 . ?
O40 Na3 Ta8 36.06(19) 3_545 3_545 ?
O40 Na3 Ta5 86.4(2) 3_545 3_545 ?
O40 Na3 Ta7 118.8(3) 3_545 . ?
O40 Na3 O22 58.2(3) 3_545 3_445 ?
O25 Na3 Ta2 29.4(2) 3_445 3_445 ?
O25 Na3 Ta3 30.3(2) 3_445 . ?
O25 Na3 Ta4 75.9(3) 3_445 . ?
O25 Na3 Ta8 113.6(3) 3_445 3_545 ?
O25 Na3 Ta5 176.7(3) 3_445 3_545 ?
O25 Na3 Ta7 75.9(2) 3_445 . ?
O25 Na3 O40 90.4(4) 3_445 3_545 ?
O25 Na3 O22 90.5(4) 3_445 3_445 ?
O22 Na3 Ta2 77.6(3) 3_445 3_445 ?
O22 Na3 Ta3 105.4(3) 3_445 . ?
O22 Na3 Ta4 119.1(4) 3_445 . ?
O22 Na3 Ta8 36.9(2) 3_445 3_545 ?
O22 Na3 Ta5 86.9(2) 3_445 3_545 ?
O22 Na3 Ta7 166.3(3) 3_445 . ?
O18 Na3 Ta2 76.1(3) . 3_445 ?
O18 Na3 Ta3 75.8(2) . . ?
O18 Na3 Ta4 30.7(2) . . ?
O18 Na3 Ta8 171.5(4) . 3_545 ?
O18 Na3 Ta5 108.4(3) . 3_545 ?
O18 Na3 Ta7 29.5(2) . . ?
O18 Na3 O40 147.0(4) . 3_545 ?
O18 Na3 O25 74.9(3) . 3_445 ?
O18 Na3 O22 148.4(5) . 3_445 ?
P2 Na11 Na5 60.74(16) . 4_464 ?
P2 Na11 Na7 113.1(2) . 2_474 ?
P2 Na11 Na8 62.47(15) . 2_474 ?
P6 Na11 P2 118.54(19) 2_474 . ?
P6 Na11 Na1 72.31(17) 2_474 1_565 ?
P6 Na11 Na5 115.4(2) 2_474 4_464 ?
P6 Na11 Na7 55.97(15) 2_474 2_474 ?
P6 Na11 Na8 61.26(16) 2_474 2_474 ?
P6 Na11 Na2 177.3(2) 2_474 3 ?
Na1 Na11 P2 165.9(2) 1_565 . ?
Na1 Na11 Na5 107.2(2) 1_565 4_464 ?
Na1 Na11 Na7 64.14(17) 1_565 2_474 ?
Na1 Na11 Na8 122.0(2) 1_565 2_474 ?
Na1 Na11 Na2 110.3(2) 1_565 3 ?
Na5 Na11 Na8 68.04(18) 4_464 2_474 ?
Na7 Na11 Na5 66.21(18) 2_474 4_464 ?
Na7 Na11 Na8 61.85(17) 2_474 2_474 ?
Na10 Na11 P2 82.30(18) . . ?
Na10 Na11 P6 68.25(18) . 2_474 ?
Na10 Na11 Na1 111.1(2) . 1_565 ?
Na10 Na11 Na5 140.2(2) . 4_464 ?
Na10 Na11 Na7 123.0(2) . 2_474 ?
Na10 Na11 Na8 82.8(2) . 2_474 ?
Na10 Na11 Na2 109.9(2) . 3 ?
Na2 Na11 P2 58.97(15) 3 . ?
Na2 Na11 Na5 64.68(19) 3 4_464 ?
Na2 Na11 Na7 125.4(2) 3 2_474 ?
Na2 Na11 Na8 116.9(2) 3 2_474 ?
O5 Na11 P2 106.4(3) . . ?
O5 Na11 P6 94.4(3) . 2_474 ?
O5 Na11 Na1 80.4(3) . 1_565 ?
O5 Na11 Na5 150.2(4) . 4_464 ?
O5 Na11 Na7 138.5(3) . 2_474 ?
O5 Na11 Na8 132.9(3) . 2_474 ?
O5 Na11 Na10 50.2(3) . . ?
O5 Na11 Na2 85.6(3) . 3 ?
O5 Na11 O35 119.9(4) . 2_574 ?
O5 Na11 O31 112.3(5) . 2_474 ?
O5 Na11 O3 115.2(4) . . ?
O35 Na11 P2 119.8(4) 2_574 . ?
O35 Na11 P6 95.1(3) 2_574 2_474 ?
O35 Na11 Na1 47.4(3) 2_574 1_565 ?
O35 Na11 Na5 59.9(3) 2_574 4_464 ?
O35 Na11 Na7 47.3(3) 2_574 2_474 ?
O35 Na11 Na8 102.9(3) 2_574 2_474 ?
O35 Na11 Na10 157.5(4) 2_574 . ?
O35 Na11 Na2 87.2(3) 2_574 3 ?
O35 Na11 O3 100.7(4) 2_574 . ?
O31 Na11 P2 97.6(3) 2_474 . ?
O31 Na11 P6 23.6(2) 2_474 2_474 ?
O31 Na11 Na1 90.9(3) 2_474 1_565 ?
O31 Na11 Na5 96.5(4) 2_474 4_464 ?
O31 Na11 Na7 51.3(3) 2_474 2_474 ?
O31 Na11 Na8 37.8(3) 2_474 2_474 ?
O31 Na11 Na10 72.9(4) 2_474 . ?
O31 Na11 Na2 154.7(4) 2_474 3 ?
O31 Na11 O35 98.0(4) 2_474 2_574 ?
O31 Na11 O3 108.8(4) 2_474 . ?
O3 Na11 P2 20.2(2) . . ?
O3 Na11 P6 132.0(3) . 2_474 ?
O3 Na11 Na1 145.7(3) . 1_565 ?
O3 Na11 Na5 44.4(3) . 4_464 ?
O3 Na11 Na7 106.3(3) . 2_474 ?
O3 Na11 Na8 71.1(3) . 2_474 ?
O3 Na11 Na10 101.7(3) . . ?
O3 Na11 Na2 46.0(3) . 3 ?

loop_
_geom_bond_atom_site_label_1
_geom_bond_atom_site_label_2
_geom_bond_distance
_geom_bond_site_symmetry_2
_geom_bond_publ_flag
Ta2 O42 1.915(7) 3 ?
Ta2 Na4 3.444(7) 3_455 ?
Ta2 Na9 3.355(6) . ?
Ta2 O26 1.952(9) . ?
Ta2 Na8 3.663(6) 3_445 ?
Ta2 O25 1.916(8) . ?
Ta2 O39 2.033(9) . ?
Ta2 O24 2.045(8) . ?
Ta2 O27 1.949(8) . ?
Ta2 Na3 3.635(8) 3 ?
Ta3 Na9 3.769(6) . ?
Ta3 Na7 3.700(6) 3_445 ?
Ta3 O43 1.958(7) . ?
Ta3 O25 1.965(8) 3_445 ?
Ta3 O19 1.942(9) . ?
Ta3 O28 1.961(9) 3_445 ?
Ta3 O21 1.988(9) . ?
Ta3 O38 1.996(8) 3_545 ?
Ta3 Na3 3.653(7) . ?
Ta4 Na4 3.613(7) 1_455 ?
Ta4 Na9 3.718(7) 3_445 ?
Ta4 O26 1.955(9) 3_445 ?
Ta4 Na2 3.591(6) . ?
Ta4 O14 2.008(8) . ?
Ta4 O18 1.956(8) . ?
Ta4 O11 1.950(8) . ?
Ta4 O12 1.929(7) . ?
Ta4 O6 2.021(8) 3_445 ?
Ta4 Na3 3.618(7) . ?
Ta8 O42 1.928(7) . ?
Ta8 Na4 3.544(7) 1_455 ?
Ta8 Na9 3.604(8) . ?
Ta8 O13 1.978(9) . ?
Ta8 O43 1.918(8) . ?
Ta8 O40 2.008(8) . ?
Ta8 O22 2.051(9) 1_455 ?
Ta8 O41 1.922(8) . ?
Ta8 Na3 3.411(6) 3_455 ?
Ta5 Na4 3.614(8) 1_455 ?
Ta5 Na9 3.477(6) . ?
Ta5 O8 2.043(8) . ?
Ta5 O13 1.927(9) . ?
Ta5 Na10 3.514(6) . ?
Ta5 O9 1.966(9) . ?
Ta5 O15 2.027(9) 3_455 ?
Ta5 O12 1.927(7) . ?
Ta5 O20 1.927(8) . ?
Ta5 Na3 3.645(7) 3_455 ?
Ta7 Na4 3.249(6) . ?
Ta7 Na9 3.734(7) . ?
Ta7 O16 2.078(8) 3 ?
Ta7 O19 2.004(9) . ?
Ta7 O7 2.043(8) 3_545 ?
Ta7 O18 1.917(8) . ?
Ta7 O20 1.942(8) . ?
Ta7 O10 1.933(9) . ?
Ta7 Na3 3.628(7) . ?
Ta6 Na1 3.363(7) 3 ?
Ta6 Na2 3.624(6) . ?
Ta6 O9 1.915(9) . ?
Ta6 O11 1.941(8) . ?
Ta6 O34 2.001(9) 4_464 ?
Ta6 O33 2.044(8) 4_464 ?
Ta6 O10 1.940(9) . ?
Ta6 O4 2.007(9) . ?
Ta1 Na5 3.474(6) 3_455 ?
Ta1 Na7 3.570(6) . ?
Ta1 Na8 3.397(5) 3_445 ?
Ta1 O41 1.942(8) 3 ?
Ta1 O28 1.909(10) . ?
Ta1 O27 1.930(8) . ?
Ta1 O30 1.979(9) . ?
Ta1 O29 2.043(10) . ?
Ta1 O1 2.022(8) 4_565 ?
P1 Na1 3.448(7) . ?
P1 O16 1.549(8) . ?
P1 Na10 3.166(8) 3_545 ?
P1 Na2 3.423(7) . ?
P1 O14 1.541(9) . ?
P1 O15 1.539(10) . ?
P1 O17 1.495(10) . ?
P3 O8 1.539(9) . ?
P3 O7 1.546(8) . ?
P3 O5 1.485(9) . ?
P3 O6 1.535(9) . ?
P7 Na7 3.422(7) 3_445 ?
P7 Na8 3.240(7) 3_445 ?
P7 O24 1.549(8) . ?
P7 O22 1.531(10) . ?
P7 O21 1.542(9) . ?
P7 O23 1.487(10) . ?
P4 O40 1.548(9) . ?
P4 O39 1.554(10) . ?
P4 O38 1.535(8) . ?
P4 O37 1.491(10) . ?
P2 Na1 3.088(7) 3 ?
P2 Na6 3.262(7) 4_564 ?
P2 Na2 3.293(6) 3 ?
P2 O2 1.504(10) . ?
P2 O4 1.545(9) . ?
P2 O3 1.511(9) . ?
P2 O1 1.557(9) . ?
P2 Na11 3.397(7) . ?
P6 Na6 3.135(6) 3 ?
P6 Na7 3.132(8) . ?
P6 Na2 3.392(8) 4_565 ?
P6 O33 1.561(9) . ?
P6 O31 1.502(10) . ?
P6 O30 1.547(9) . ?
P6 O32 1.491(10) . ?
P6 Na11 3.252(7) 2_675 ?
P5 Na1 3.205(8) 2_565 ?
P5 Na6 3.157(6) . ?
P5 Na5 3.202(7) 3_455 ?
P5 Na10 3.444(7) 4_565 ?
P5 O34 1.549(9) . ?
P5 O35 1.515(10) . ?
P5 O29 1.559(11) . ?
P5 O36 1.495(9) . ?
Na1 Ta6 3.363(7) 3_445 ?
Na1 P2 3.088(7) 3_445 ?
Na1 P5 3.205(8) 2_564 ?
Na1 Na7 3.545(8) 2_464 ?
Na1 O17 2.321(11) . ?
Na1 O33 2.767(11) 2_464 ?
Na1 O10 2.606(12) 3_445 ?
Na1 O35 2.399(12) 2_564 ?
Na1 O2 2.388(12) 3_445 ?
Na1 O4 2.705(12) 3_445 ?
Na1 Na11 3.257(8) 1_545 ?
O42 Ta2 1.915(7) 3_445 ?
O42 Na4 2.352(11) 1_455 ?
Na6 P2 3.262(7) 4_465 ?
Na6 P6 3.135(6) 3_445 ?
Na6 Na1 3.548(9) 2_565 ?
Na6 Na5 3.347(8) 1_455 ?
Na6 Na7 3.497(8) 1_455 ?
Na6 Na8 3.164(9) 3_445 ?
Na6 Na2 3.614(9) 2_565 ?
Na6 O37 2.212(12) . ?
Na6 O2 2.204(11) 4_465 ?
Na6 O32 2.203(11) 3_445 ?
Na6 O36 2.234(12) . ?
Na4 Ta2 3.444(7) 3_545 ?
Na4 Ta4 3.613(7) 1_655 ?
Na4 Ta8 3.544(7) 1_655 ?
Na4 Ta5 3.614(8) 1_655 ?
Na4 O42 2.352(11) 1_655 ?
Na4 O16 2.581(11) 3 ?
Na4 O19 2.393(13) . ?
Na4 O7 2.651(11) 3_545 ?
Na4 O12 2.485(12) 1_655 ?
Na9 Ta4 3.718(7) 3 ?
Na9 O26 2.431(10) . ?
Na9 O8 2.781(12) . ?
Na9 O43 2.559(10) . ?
Na9 O39 2.710(11) . ?
Na9 O24 2.712(11) . ?
Na9 O20 2.446(10) . ?
Na5 Ta1 3.474(6) 3_545 ?
Na5 P5 3.202(7) 3_545 ?
Na5 Na6 3.347(8) 1_655 ?
Na5 Na7 3.750(9) 3_445 ?
Na5 Na8 3.919(9) 3_445 ?
Na5 Na2 3.608(8) 2_665 ?
Na5 O41 2.620(11) 1_655 ?
Na5 O23 2.321(12) . ?
Na5 O29 2.534(10) 3_545 ?
Na5 O3 2.423(11) 4_565 ?
Na5 O32 2.507(13) 3_545 ?
Na5 Na11 3.450(10) 4_565 ?
O26 Ta4 1.955(9) 3 ?
Na7 P7 3.422(7) 3 ?
Na7 Na1 3.545(8) 2_665 ?
Na7 Na6 3.497(8) 1_655 ?
Na7 O28 2.546(11) . ?
Na7 O21 2.959(11) 3 ?
Na7 O23 2.709(13) 3 ?
Na7 O35 2.510(12) 1_655 ?
Na7 O2 2.486(11) 4_565 ?
Na7 O31 2.669(13) . ?
Na7 O30 2.577(13) . ?
Na7 Na11 3.416(8) 2_675 ?
O16 Ta7 2.078(8) 3_445 ?
O16 Na4 2.581(11) 3_445 ?
Na8 Ta2 3.663(6) 3 ?
Na8 Ta1 3.397(5) 3 ?
Na8 P7 3.240(7) 3 ?
Na8 Na6 3.164(9) 3 ?
Na8 Na5 3.919(9) 3 ?
Na8 O27 2.358(9) 3 ?
Na8 O23 2.404(12) 3 ?
Na8 O37 2.499(12) 3 ?
Na8 O31 2.252(11) . ?
Na8 O1 2.463(10) 2_675 ?
Na8 Na11 3.553(8) 2_675 ?
O13 Na3 2.404(9) 3_455 ?
O40 Na3 2.734(11) 3_455 ?
O25 Ta3 1.965(8) 3 ?
O25 Na3 2.474(11) 3 ?
Na10 P1 3.166(8) 3_455 ?
Na10 P5 3.445(7) 4_464 ?
Na10 Na1 3.884(9) 3_455 ?
Na10 Na6 3.718(8) 4_464 ?
Na10 Na2 3.713(10) 3_455 ?
Na10 O9 2.502(11) . ?
Na10 O15 2.587(12) 3_455 ?
Na10 O5 2.461(11) . ?
Na10 O17 2.676(14) 3_455 ?
Na10 O36 2.259(12) 4_464 ?
Na10 Na11 3.195(9) . ?
O22 Ta8 2.051(9) 1_655 ?
O22 Na3 2.859(12) 3 ?
Na2 P2 3.293(6) 3_445 ?
Na2 P6 3.392(8) 4_464 ?
Na2 Na6 3.614(9) 2_564 ?
Na2 Na5 3.608(8) 2_464 ?
Na2 O11 2.421(10) . ?
Na2 O17 2.409(12) . ?
Na2 O3 2.366(11) 3_445 ?
Na2 O32 2.324(12) 4_464 ?
Na2 Na11 3.290(9) 3_445 ?
O41 Ta1 1.942(8) 3_445 ?
O41 Na5 2.620(11) 1_455 ?
O15 Ta5 2.027(9) 3_545 ?
O15 Na10 2.587(12) 3_545 ?
O7 Ta7 2.043(8) 3_455 ?
O7 Na4 2.651(11) 3_455 ?
O18 Na3 2.465(10) . ?
O28 Ta3 1.961(9) 3 ?
O5 Na11 2.223(11) . ?
O21 Na7 2.959(11) 3_445 ?
O38 Ta3 1.996(8) 3_455 ?
O12 Na4 2.485(12) 1_455 ?
O17 Na10 2.676(14) 3_545 ?
O27 Na8 2.358(9) 3_445 ?
O34 Ta6 2.001(9) 4_565 ?
O23 Na7 2.709(12) 3_445 ?
O23 Na8 2.404(12) 3_445 ?
O33 Ta6 2.044(8) 4_565 ?
O33 Na1 2.767(11) 2_665 ?
O37 Na8 2.499(12) 3_445 ?
O10 Na1 2.606(12) 3 ?
O6 Ta4 2.021(8) 3 ?
O35 Na1 2.399(12) 2_565 ?
O35 Na7 2.510(12) 1_455 ?
O35 Na11 2.231(11) 2_575 ?
O2 Na1 2.388(12) 3 ?
O2 Na6 2.204(11) 4_564 ?
O2 Na7 2.486(11) 4_464 ?
O31 Na11 2.229(11) 2_675 ?
O29 Na5 2.534(10) 3_455 ?
O4 Na1 2.705(12) 3 ?
O3 Na5 2.423(11) 4_464 ?
O3 Na2 2.366(11) 3 ?
O3 Na11 2.238(11) . ?
O1 Ta1 2.022(8) 4_464 ?
O1 Na8 2.463(10) 2_474 ?
O32 Na6 2.203(11) 3 ?
O32 Na5 2.507(13) 3_455 ?
O32 Na2 2.324(12) 4_565 ?
O36 Na10 2.259(12) 4_565 ?
Na3 Ta2 3.635(8) 3_445 ?
Na3 Ta8 3.411(6) 3_545 ?
Na3 Ta5 3.645(7) 3_545 ?
Na3 O13 2.404(9) 3_545 ?
Na3 O40 2.734(11) 3_545 ?
Na3 O25 2.474(11) 3_445 ?
Na3 O22 2.859(12) 3_445 ?
Na11 P6 3.252(7) 2_474 ?
Na11 Na1 3.257(8) 1_565 ?
Na11 Na5 3.450(10) 4_464 ?
Na11 Na7 3.416(8) 2_474 ?
Na11 Na8 3.553(8) 2_474 ?
Na11 Na2 3.290(9) 3 ?
Na11 O35 2.231(11) 2_574 ?
Na11 O31 2.229(11) 2_474 ?

loop_
_geom_torsion_atom_site_label_1
_geom_torsion_atom_site_label_2
_geom_torsion_atom_site_label_3
_geom_torsion_atom_site_label_4
_geom_torsion
_geom_torsion_site_symmetry_1
_geom_torsion_site_symmetry_2
_geom_torsion_site_symmetry_3
_geom_torsion_site_symmetry_4
_geom_torsion_publ_flag
Na1 P1 O16 Ta7 -44.6(10) . . . 3_445 ?
Na1 P1 O16 Na4 120.2(5) . . . 3_445 ?
Na1 P1 O14 Ta4 -58.8(18) . . . . ?
Na1 P1 O15 Ta5 -84.0(17) . . . 3_545 ?
Na1 P1 O15 Na10 48.0(4) . . . 3_545 ?
Na1 P1 O17 Na10 -108.7(9) . . . 3_545 ?
Na1 P1 O17 Na2 154.3(13) . . . . ?
Na1 P2 O2 Na6 -111.9(7) 3 . . 4_564 ?
Na1 P2 O2 Na7 107.2(9) 3 . . 4_464 ?
Na1 P2 O4 Ta6 -86.9(16) 3 . . . ?
Na1 P2 O3 Na5 111.4(5) 3 . . 4_464 ?
Na1 P2 O3 Na2 -5.6(7) 3 . . 3 ?
Na1 P2 O3 Na11 -118.9(6) 3 . . . ?
Na1 P2 O1 Ta1 -16.3(12) 3 . . 4_464 ?
Na1 P2 O1 Na8 173.0(3) 3 . . 2_474 ?
Na1 P5 O34 Ta6 97.5(12) 2_565 . . 4_565 ?
Na1 P5 O35 Na7 -103.0(7) 2_565 . . 1_455 ?
Na1 P5 O35 Na11 114.2(12) 2_565 . . 2_575 ?
Na1 P5 O29 Ta1 -159.9(5) 2_565 . . . ?
Na1 P5 O29 Na5 81.4(6) 2_565 . . 3_455 ?
Na1 P5 O36 Na6 77.1(6) 2_565 . . . ?
Na1 P5 O36 Na10 -84.7(9) 2_565 . . 4_565 ?
Na6 P2 O2 Na1 111.9(7) 4_564 . . 3 ?
Na6 P2 O2 Na7 -140.9(12) 4_564 . . 4_464 ?
Na6 P2 O4 Ta6 -102.7(16) 4_564 . . . ?
Na6 P2 O4 Na1 -15.8(5) 4_564 . . 3 ?
Na6 P2 O3 Na5 51.1(5) 4_564 . . 4_464 ?
Na6 P2 O3 Na2 -65.9(5) 4_564 . . 3 ?
Na6 P2 O3 Na11 -179.2(7) 4_564 . . . ?
Na6 P2 O1 Ta1 71.7(8) 4_564 . . 4_464 ?
Na6 P2 O1 Na8 -99.0(6) 4_564 . . 2_474 ?
Na6 P6 O33 Ta6 95.5(7) 3 . . 4_565 ?
Na6 P6 O33 Na1 -141.8(4) 3 . . 2_665 ?
Na6 P6 O31 Na7 -138.1(3) 3 . . . ?
Na6 P6 O31 Na8 -40.7(8) 3 . . . ?
Na6 P6 O31 Na11 132.4(7) 3 . . 2_675 ?
Na6 P6 O30 Ta1 -58(2) 3 . . . ?
Na6 P6 O30 Na7 109.8(3) 3 . . . ?
Na6 P6 O32 Na5 105.2(8) 3 . . 3_455 ?
Na6 P6 O32 Na2 -132.5(10) 3 . . 4_565 ?
Na6 P5 O34 Ta6 21.0(19) . . . 4_565 ?
Na6 P5 O35 Na1 58.3(4) . . . 2_565 ?
Na6 P5 O35 Na7 -44.7(5) . . . 1_455 ?
Na6 P5 O35 Na11 172.5(10) . . . 2_575 ?
Na6 P5 O29 Ta1 -108.0(8) . . . . ?
Na6 P5 O29 Na5 133.3(4) . . . 3_455 ?
Na6 P5 O36 Na10 -161.8(15) . . . 4_565 ?
Na5 P5 O34 Ta6 -147.1(12) 3_455 . . 4_565 ?
Na5 P5 O35 Na1 -177.2(6) 3_455 . . 2_565 ?
Na5 P5 O35 Na7 79.8(5) 3_455 . . 1_455 ?
Na5 P5 O35 Na11 -62.9(10) 3_455 . . 2_575 ?
Na5 P5 O29 Ta1 118.7(10) 3_455 . . . ?
Na5 P5 O36 Na6 -35(2) 3_455 . . . ?
Na5 P5 O36 Na10 163.3(8) 3_455 . . 4_565 ?
Na7 P7 O24 Ta2 101.2(13) 3_445 . . . ?
Na7 P7 O24 Na9 -87.3(6) 3_445 . . . ?
Na7 P7 O22 Ta8 -33.6(14) 3_445 . . 1_655 ?
Na7 P7 O22 Na3 -172.1(3) 3_445 . . 3 ?
Na7 P7 O21 Ta3 136(3) 3_445 . . . ?
Na7 P7 O23 Na5 113.7(9) 3_445 . . . ?
Na7 P7 O23 Na8 -94.6(6) 3_445 . . 3_445 ?
Na7 P6 O33 Ta6 -116.6(7) . . . 4_565 ?
Na7 P6 O33 Na1 6.2(5) . . . 2_665 ?
Na7 P6 O31 Na8 97.4(9) . . . . ?
Na7 P6 O31 Na11 -89.4(7) . . . 2_675 ?
Na7 P6 O30 Ta1 -168(2) . . . . ?
Na7 P6 O32 Na6 -55.9(12) . . . 3 ?
Na7 P6 O32 Na5 49.3(11) . . . 3_455 ?
Na7 P6 O32 Na2 171.6(4) . . . 4_565 ?
O16 P1 O14 Ta4 -160.3(15) . . . . ?
O16 P1 O15 Ta5 8.2(18) . . . 3_545 ?
O16 P1 O15 Na10 140.2(4) . . . 3_545 ?
O16 P1 O17 Na1 -26.5(10) . . . . ?
O16 P1 O17 Na10 -135.2(5) . . . 3_545 ?
O16 P1 O17 Na2 127.8(6) . . . . ?
O8 P3 O7 Ta7 -106.8(11) . . . 3_455 ?
O8 P3 O7 Na4 89.3(6) . . . 3_455 ?
O8 P3 O5 Na10 11.3(9) . . . . ?
O8 P3 O5 Na11 -131.2(8) . . . . ?
O8 P3 O6 Ta4 -72.9(14) . . . 3 ?
Na8 P7 O24 Ta2 62.5(13) 3_445 . . . ?
Na8 P7 O24 Na9 -126.0(5) 3_445 . . . ?
Na8 P7 O22 Ta8 68.4(15) 3_445 . . 1_655 ?
Na8 P7 O22 Na3 -70.1(8) 3_445 . . 3 ?
Na8 P7 O21 Ta3 90(3) 3_445 . . . ?
Na8 P7 O21 Na7 -46.6(3) 3_445 . . 3_445 ?
Na8 P7 O23 Na5 -151.7(11) 3_445 . . . ?
Na8 P7 O23 Na7 94.6(6) 3_445 . . 3_445 ?
O40 P4 O39 Ta2 -141.6(8) . . . . ?
O40 P4 O39 Na9 -18.3(6) . . . . ?
O40 P4 O38 Ta3 -38(2) . . . 3_455 ?
O40 P4 O37 Na6 -105.3(9) . . . . ?
O40 P4 O37 Na8 112.3(7) . . . 3_445 ?
O39 P4 O40 Ta8 91.4(14) . . . . ?
O39 P4 O40 Na3 -81.0(6) . . . 3_455 ?
O39 P4 O38 Ta3 72(2) . . . 3_455 ?
O39 P4 O37 Na6 136.7(9) . . . . ?
O39 P4 O37 Na8 -5.7(8) . . . 3_445 ?
Na10 P1 O16 Ta7 -99.6(10) 3_545 . . 3_445 ?
Na10 P1 O16 Na4 65.1(8) 3_545 . . 3_445 ?
Na10 P1 O14 Ta4 27.9(17) 3_545 . . . ?
Na10 P1 O15 Ta5 -132.0(18) 3_545 . . 3_545 ?
Na10 P1 O17 Na1 108.7(9) 3_545 . . . ?
Na10 P1 O17 Na2 -97.0(7) 3_545 . . . ?
Na10 P5 O34 Ta6 30.2(12) 4_565 . . 4_565 ?
Na10 P5 O35 Na1 -7.3(6) 4_565 . . 2_565 ?
Na10 P5 O35 Na7 -110.3(5) 4_565 . . 1_455 ?
Na10 P5 O35 Na11 106.9(10) 4_565 . . 2_575 ?
Na10 P5 O29 Ta1 -47.0(11) 4_565 . . . ?
Na10 P5 O29 Na5 -165.7(3) 4_565 . . 3_455 ?
Na10 P5 O36 Na6 161.8(15) 4_565 . . . ?
O24 P7 O22 Ta8 149.6(11) . . . 1_655 ?
O24 P7 O22 Na3 11.1(6) . . . 3 ?
O24 P7 O21 Ta3 14(3) . . . . ?
O24 P7 O21 Na7 -122.5(4) . . . 3_445 ?
O24 P7 O23 Na5 -127.8(7) . . . . ?
O24 P7 O23 Na7 118.6(5) . . . 3_445 ?
O24 P7 O23 Na8 24.0(7) . . . 3_445 ?
O22 P7 O24 Ta2 -81.9(14) . . . . ?
O22 P7 O24 Na9 89.6(6) . . . . ?
O22 P7 O21 Ta3 -99(3) . . . . ?
O22 P7 O21 Na7 125.3(4) . . . 3_445 ?
O22 P7 O23 Na5 -6.1(10) . . . . ?
O22 P7 O23 Na7 -119.7(5) . . . 3_445 ?
O22 P7 O23 Na8 145.7(5) . . . 3_445 ?
Na2 P1 O16 Ta7 9.6(13) . . . 3_445 ?
Na2 P1 O16 Na4 174.4(3) . . . 3_445 ?
Na2 P1 O14 Ta4 -29.8(15) . . . . ?
Na2 P1 O15 Ta5 -158.3(15) . . . 3_545 ?
Na2 P1 O15 Na10 -26.3(5) . . . 3_545 ?
Na2 P1 O17 Na1 -154.3(13) . . . . ?
Na2 P1 O17 Na10 97.0(7) . . . 3_545 ?
Na2 P2 O2 Na1 66.8(4) 3 . . 3 ?
Na2 P2 O2 Na6 -45.1(6) 3 . . 4_564 ?
Na2 P2 O2 Na7 174.0(7) 3 . . 4_464 ?
Na2 P2 O4 Ta6 -159.8(16) 3 . . . ?
Na2 P2 O4 Na1 -72.9(3) 3 . . 3 ?
Na2 P2 O3 Na5 117.0(9) 3 . . 4_464 ?
Na2 P2 O3 Na11 -113.3(9) 3 . . . ?
Na2 P2 O1 Ta1 163.9(4) 3 . . 4_464 ?
Na2 P2 O1 Na8 -6.9(12) 3 . . 2_474 ?
Na2 P6 O33 Ta6 59.7(7) 4_565 . . 4_565 ?
Na2 P6 O33 Na1 -177.6(5) 4_565 . . 2_665 ?
Na2 P6 O31 Na7 174.6(2) 4_565 . . . ?
Na2 P6 O31 Na8 -88.0(10) 4_565 . . . ?
Na2 P6 O31 Na11 85.1(7) 4_565 . . 2_675 ?
Na2 P6 O30 Ta1 20(2) 4_565 . . . ?
Na2 P6 O30 Na7 -172.4(2) 4_565 . . . ?
Na2 P6 O32 Na6 132.5(10) 4_565 . . 3 ?
Na2 P6 O32 Na5 -122.2(9) 4_565 . . 3_455 ?
O14 P1 O16 Ta7 92.3(11) . . . 3_445 ?
O14 P1 O16 Na4 -103.0(6) . . . 3_445 ?
O14 P1 O15 Ta5 121.7(16) . . . 3_545 ?
O14 P1 O15 Na10 -106.3(5) . . . 3_545 ?
O14 P1 O17 Na1 -147.2(7) . . . . ?
O14 P1 O17 Na10 104.2(5) . . . 3_545 ?
O14 P1 O17 Na2 7.2(9) . . . . ?
O15 P1 O16 Ta7 -154.2(10) . . . 3_445 ?
O15 P1 O16 Na4 10.6(8) . . . 3_445 ?
O15 P1 O14 Ta4 85.4(16) . . . . ?
O15 P1 O17 Na1 95.4(8) . . . . ?
O15 P1 O17 Na10 -13.2(5) . . . 3_545 ?
O15 P1 O17 Na2 -110.2(7) . . . . ?
O7 P3 O8 Ta5 129.6(10) . . . . ?
O7 P3 O8 Na9 -84.5(6) . . . . ?
O7 P3 O5 Na10 -107.5(7) . . . . ?
O7 P3 O5 Na11 110.1(9) . . . . ?
O7 P3 O6 Ta4 38.5(15) . . . 3 ?
O5 P3 O8 Ta5 5.5(13) . . . . ?
O5 P3 O8 Na9 151.4(5) . . . . ?
O5 P3 O7 Ta7 15.7(13) . . . 3_455 ?
O5 P3 O7 Na4 -148.2(6) . . . 3_455 ?
O5 P3 O6 Ta4 164.5(12) . . . 3 ?
O21 P7 O24 Ta2 165.3(12) . . . . ?
O21 P7 O24 Na9 -23.2(7) . . . . ?
O21 P7 O22 Ta8 -97.6(12) . . . 1_655 ?
O21 P7 O22 Na3 123.9(5) . . . 3 ?
O21 P7 O23 Na5 113.9(8) . . . . ?
O21 P7 O23 Na7 0.2(6) . . . 3_445 ?
O21 P7 O23 Na8 -94.4(6) . . . 3_445 ?
O38 P4 O40 Ta8 -157.5(13) . . . . ?
O38 P4 O40 Na3 30.2(7) . . . 3_455 ?
O38 P4 O39 Ta2 107.4(9) . . . . ?
O38 P4 O39 Na9 -129.3(5) . . . . ?
O38 P4 O37 Na6 15.1(12) . . . . ?
O38 P4 O37 Na8 -127.3(6) . . . 3_445 ?
O17 P1 O16 Ta7 -30.8(13) . . . 3_445 ?
O17 P1 O16 Na4 133.9(7) . . . 3_445 ?
O17 P1 O14 Ta4 -34.3(18) . . . . ?
O17 P1 O15 Ta5 -118.2(16) . . . 3_545 ?
O17 P1 O15 Na10 13.8(6) . . . 3_545 ?
O34 P5 O35 Na1 -97.3(6) . . . 2_565 ?
O34 P5 O35 Na7 159.7(5) . . . 1_455 ?
O34 P5 O35 Na11 16.9(12) . . . 2_575 ?
O34 P5 O29 Ta1 46.3(10) . . . . ?
O34 P5 O29 Na5 -72.4(5) . . . 3_455 ?
O34 P5 O36 Na6 -179.8(6) . . . . ?
O34 P5 O36 Na10 18.4(12) . . . 4_565 ?
O23 P7 O24 Ta2 45.3(15) . . . . ?
O23 P7 O24 Na9 -143.2(6) . . . . ?
O23 P7 O22 Ta8 24.0(14) . . . 1_655 ?
O23 P7 O22 Na3 -114.5(6) . . . 3 ?
O23 P7 O21 Ta3 136(3) . . . . ?
O23 P7 O21 Na7 -0.2(5) . . . 3_445 ?
O33 P6 O31 Na7 87.5(5) . . . . ?
O33 P6 O31 Na8 -175.1(8) . . . . ?
O33 P6 O31 Na11 -2.0(9) . . . 2_675 ?
O33 P6 O30 Ta1 104.4(19) . . . . ?
O33 P6 O30 Na7 -88.0(5) . . . . ?
O33 P6 O32 Na6 137.3(6) . . . 3 ?
O33 P6 O32 Na5 -117.5(6) . . . 3_455 ?
O33 P6 O32 Na2 4.8(9) . . . 4_565 ?
O37 P4 O40 Ta8 -32.1(16) . . . . ?
O37 P4 O40 Na3 155.6(6) . . . 3_455 ?
O37 P4 O39 Ta2 -18.9(10) . . . . ?
O37 P4 O39 Na9 104.4(6) . . . . ?
O37 P4 O38 Ta3 -162(2) . . . 3_455 ?
O6 P3 O8 Ta5 -117.7(11) . . . . ?
O6 P3 O8 Na9 28.1(6) . . . . ?
O6 P3 O7 Ta7 140.9(11) . . . 3_455 ?
O6 P3 O7 Na4 -23.0(7) . . . 3_455 ?
O6 P3 O5 Na10 130.7(7) . . . . ?
O6 P3 O5 Na11 -11.8(10) . . . . ?
O35 P5 O34 Ta6 145.6(12) . . . 4_565 ?
O35 P5 O29 Ta1 162.3(8) . . . . ?
O35 P5 O29 Na5 43.6(6) . . . 3_455 ?
O35 P5 O36 Na6 58.8(9) . . . . ?
O35 P5 O36 Na10 -103.0(10) . . . 4_565 ?
O2 P2 O4 Ta6 -70.1(17) . . . . ?
O2 P2 O4 Na1 16.9(5) . . . 3 ?
O2 P2 O3 Na5 57.3(8) . . . 4_464 ?
O2 P2 O3 Na2 -59.7(8) . . . 3 ?
O2 P2 O3 Na11 -173.0(6) . . . . ?
O2 P2 O1 Ta1 34.3(10) . . . 4_464 ?
O2 P2 O1 Na8 -136.4(6) . . . 2_474 ?
O31 P6 O33 Ta6 -175.5(7) . . . 4_565 ?
O31 P6 O33 Na1 -52.8(7) . . . 2_665 ?
O31 P6 O30 Ta1 -140.6(19) . . . . ?
O31 P6 O30 Na7 27.0(6) . . . . ?
O31 P6 O32 Na6 13.7(9) . . . 3 ?
O31 P6 O32 Na5 119.0(6) . . . 3_455 ?
O31 P6 O32 Na2 -118.8(7) . . . 4_565 ?
O30 P6 O33 Ta6 -61.0(9) . . . 4_565 ?
O30 P6 O33 Na1 61.7(7) . . . 2_665 ?
O30 P6 O31 Na7 -25.9(5) . . . . ?
O30 P6 O31 Na8 71.5(10) . . . . ?
O30 P6 O31 Na11 -115.3(7) . . . 2_675 ?
O30 P6 O32 Na6 -106.7(6) . . . 3 ?
O30 P6 O32 Na5 -1.5(8) . . . 3_455 ?
O30 P6 O32 Na2 120.8(7) . . . 4_565 ?
O29 P5 O34 Ta6 -99.1(12) . . . 4_565 ?
O29 P5 O35 Na1 147.8(5) . . . 2_565 ?
O29 P5 O35 Na7 44.8(7) . . . 1_455 ?
O29 P5 O35 Na11 -97.9(10) . . . 2_575 ?
O29 P5 O36 Na6 -62.2(9) . . . . ?
O29 P5 O36 Na10 136.0(9) . . . 4_565 ?
O4 P2 O2 Na1 -19.7(6) . . . 3 ?
O4 P2 O2 Na6 -131.5(6) . . . 4_564 ?
O4 P2 O2 Na7 87.6(8) . . . 4_464 ?
O4 P2 O3 Na5 177.4(6) . . . 4_464 ?
O4 P2 O3 Na2 60.4(7) . . . 3 ?
O4 P2 O3 Na11 -52.9(8) . . . . ?
O4 P2 O1 Ta1 -82.6(9) . . . 4_464 ?
O4 P2 O1 Na8 106.7(7) . . . 2_474 ?
O3 P2 O2 Na1 101.1(6) . . . 3 ?
O3 P2 O2 Na6 -10.7(9) . . . 4_564 ?
O3 P2 O2 Na7 -151.6(7) . . . 4_464 ?
O3 P2 O4 Ta6 165.5(15) . . . . ?
O3 P2 O4 Na1 -107.6(5) . . . 3 ?
O3 P2 O1 Ta1 160.2(7) . . . 4_464 ?
O3 P2 O1 Na8 -10.6(8) . . . 2_474 ?
O1 P2 O2 Na1 -136.8(4) . . . 3 ?
O1 P2 O2 Na6 111.3(6) . . . 4_564 ?
O1 P2 O2 Na7 -29.6(10) . . . 4_464 ?
O1 P2 O4 Ta6 48.6(18) . . . . ?
O1 P2 O4 Na1 135.6(4) . . . 3 ?
O1 P2 O3 Na5 -66.0(7) . . . 4_464 ?
O1 P2 O3 Na2 177.1(5) . . . 3 ?
O1 P2 O3 Na11 63.7(8) . . . . ?
O32 P6 O33 Ta6 56.9(9) . . . 4_565 ?
O32 P6 O33 Na1 179.7(5) . . . 2_665 ?
O32 P6 O31 Na7 -147.1(5) . . . . ?
O32 P6 O31 Na8 -49.7(11) . . . . ?
O32 P6 O31 Na11 123.4(7) . . . 2_675 ?
O32 P6 O30 Ta1 -15(2) . . . . ?
O32 P6 O30 Na7 152.2(5) . . . . ?
O36 P5 O34 Ta6 21.3(15) . . . 4_565 ?
O36 P5 O35 Na1 24.7(8) . . . 2_565 ?
O36 P5 O35 Na7 -78.3(8) . . . 1_455 ?
O36 P5 O35 Na11 139.0(10) . . . 2_575 ?
O36 P5 O29 Ta1 -73.2(10) . . . . ?
O36 P5 O29 Na5 168.1(5) . . . 3_455 ?
Na11 P2 O2 Na1 94.9(7) . . . 3 ?
Na11 P2 O2 Na6 -17.0(11) . . . 4_564 ?
Na11 P2 O2 Na7 -157.9(4) . . . 4_464 ?
Na11 P2 O4 Ta6 141.3(16) . . . . ?
Na11 P2 O4 Na1 -131.8(3) . . . 3 ?
Na11 P2 O3 Na5 -129.7(10) . . . 4_464 ?
Na11 P2 O3 Na2 113.3(9) . . . 3 ?
Na11 P2 O1 Ta1 -172.4(7) . . . 4_464 ?
Na11 P2 O1 Na8 16.8(6) . . . 2_474 ?
Na11 P6 O33 Ta6 -176.7(8) 2_675 . . 4_565 ?
Na11 P6 O33 Na1 -54.0(4) 2_675 . . 2_665 ?
Na11 P6 O31 Na7 89.4(7) 2_675 . . . ?
Na11 P6 O31 Na8 -173.1(15) 2_675 . . . ?
Na11 P6 O30 Ta1 -178.3(17) 2_675 . . . ?
Na11 P6 O30 Na7 -10.7(5) 2_675 . . . ?
Na11 P6 O32 Na6 53.8(8) 2_675 . . 3 ?
Na11 P6 O32 Na5 159.0(3) 2_675 . . 3_455 ?
Na11 P6 O32 Na2 -78.8(8) 2_675 . . 4_565 ?
